data_7035340
loop_
_publ_author_name
'Fang, Xianshi'
'Han, Zhen'
'Xu, Chenglong'
'Li, Xiaohong'
'Wang, Yong'
'Hu, Chuanjiang'

_publ_section_title
;
 Discrimination between alkyl and aryl substituents of chiral monoamines
 by m-phthalic diamide-linked zinc bisporphyrinates.
;
_journal_issue 28
_journal_name_full 'Dalton transactions (Cambridge, England : 2003)'
_journal_page_first 12511
_journal_page_last 12515
_journal_paper_doi 10.1039/c5dt01767j
_journal_volume 44
_journal_year 2015
_chemical_formula_moiety 'C200 H136 N20 O4 Zn4'
_chemical_formula_sum 'C200 H136 N20 O4 Zn4'
_chemical_formula_weight 3144.77
_chemical_name_systematic
; 
 ? 
;
_space_group_IT_number 9
_symmetry_cell_setting monoclinic
_symmetry_space_group_name_Hall 'C -2yc'
_symmetry_space_group_name_H-M 'C 1 c 1'
_atom_sites_solution_hydrogens geom
_atom_sites_solution_primary direct
_atom_sites_solution_secondary difmap
_audit_creation_method SHELXL-97
_audit_update_record
;
2015-05-10 deposited with the CCDC.
2015-06-05 downloaded from the CCDC.
;
_cell_angle_alpha 90.00
_cell_angle_beta 103.566(2)
_cell_angle_gamma 90.00
_cell_formula_units_Z 4
_cell_length_a 31.160(3)
_cell_length_b 19.409(2)
_cell_length_c 32.877(4)
_cell_measurement_reflns_used 9861
_cell_measurement_temperature 220(2)
_cell_measurement_theta_max 28.2570
_cell_measurement_theta_min 2.1932
_cell_volume 19329(4)
_computing_cell_refinement 'SAINT-plus(Bruker, 2003)'
_computing_data_collection SMART(Burker,1997--2002)
_computing_data_reduction SAINT-plus
_computing_molecular_graphics SHELXTL
_computing_publication_material SHELXTL
_computing_structure_refinement SHELXTL
_computing_structure_solution 'SHELXTL(Bruker, 2000)'
_diffrn_ambient_temperature 220(2)
_diffrn_measured_fraction_theta_full 0.982
_diffrn_measured_fraction_theta_max 0.982
_diffrn_measurement_device_type 'Bruker APEX-II CCD'
_diffrn_measurement_method '\f and \w scans'
_diffrn_radiation_monochromator graphite
_diffrn_radiation_source 'fine-focus sealed tube'
_diffrn_radiation_type MoK\a
_diffrn_radiation_wavelength 0.71073
_diffrn_reflns_av_R_equivalents 0.0785
_diffrn_reflns_av_sigmaI/netI 0.1054
_diffrn_reflns_limit_h_max 37
_diffrn_reflns_limit_h_min -37
_diffrn_reflns_limit_k_max 23
_diffrn_reflns_limit_k_min -23
_diffrn_reflns_limit_l_max 38
_diffrn_reflns_limit_l_min -38
_diffrn_reflns_number 127275
_diffrn_reflns_theta_full 25.00
_diffrn_reflns_theta_max 25.00
_diffrn_reflns_theta_min 2.06
_exptl_absorpt_coefficient_mu 0.545
_exptl_absorpt_correction_T_max 0.9475
_exptl_absorpt_correction_T_min 0.8849
_exptl_absorpt_correction_type multi-scan
_exptl_absorpt_process_details '(SADABS; Sheldrick, 2004)'
_exptl_crystal_colour red
_exptl_crystal_density_diffrn 1.081
_exptl_crystal_density_method 'not measured'
_exptl_crystal_description block
_exptl_crystal_F_000 6512
_exptl_crystal_size_max 0.23
_exptl_crystal_size_mid 0.15
_exptl_crystal_size_min 0.10
_platon_squeeze_details
;
;
_refine_diff_density_max 1.546
_refine_diff_density_min -0.989
_refine_diff_density_rms 0.111
_refine_ls_abs_structure_details 'Flack H D (1983), Acta Cryst. A39, 876-881'
_refine_ls_abs_structure_Flack 0.179(12)
_refine_ls_extinction_method none
_refine_ls_goodness_of_fit_ref 1.049
_refine_ls_hydrogen_treatment constr
_refine_ls_matrix_type full
_refine_ls_number_parameters 2024
_refine_ls_number_reflns 32530
_refine_ls_number_restraints 260
_refine_ls_restrained_S_all 1.048
_refine_ls_R_factor_all 0.1207
_refine_ls_R_factor_gt 0.0940
_refine_ls_shift/su_max 0.001
_refine_ls_shift/su_mean 0.000
_refine_ls_structure_factor_coef Fsqd
_refine_ls_weighting_details 'calc w=1/[\s^2^(Fo^2^)+(0.1199P)^2^+135.7777P] where P=(Fo^2^+2Fc^2^)/3'
_refine_ls_weighting_scheme calc
_refine_ls_wR_factor_gt 0.2260
_refine_ls_wR_factor_ref 0.2387
_reflns_number_gt 24756
_reflns_number_total 32530
_reflns_threshold_expression >2sigma(I)
_cod_data_source_file c5dt01767j2.cif
_cod_data_source_block Zn2-3
_cod_depositor_comments
;
The following automatic conversions were performed:

'_exptl_absorpt_correction_type' value 'Multi-scan' changed to
'multi-scan' according to
/usr/data/users/saulius/crontab/automatic-downloads/rss-feeds/RSC/lib/dictionaries/cif_core.dic
dictionary named 'cif_core.dic' version 2.4.2 from 2011-04-26.

Automatic conversion script
Id: cif_fix_values 3271 2015-04-21 07:52:19Z andrius 

 Adding full bibliography for 7035339--7035340.cif.
;
_cod_original_sg_symbol_H-M 'C c'
_cod_database_code 7035340

loop_
_symmetry_equiv_pos_as_xyz
'x, y, z'
'x, -y, z+1/2'
'x+1/2, y+1/2, z'
'x+1/2, -y+1/2, z+1/2'

loop_
_atom_site_label
_atom_site_type_symbol
_atom_site_fract_x
_atom_site_fract_y
_atom_site_fract_z
_atom_site_U_iso_or_equiv
_atom_site_adp_type
_atom_site_occupancy
_atom_site_symmetry_multiplicity
_atom_site_calc_flag
_atom_site_refinement_flags
Zn1 Zn 0.47104(3) 0.02940(5) 0.90138(3) 0.0241(2) Uani 1 1 d .
N11 N 0.5165(2) 0.0742(3) 0.9478(2) 0.0233(15) Uani 1 1 d .
N12 N 0.4427(2) 0.1249(3) 0.8838(2) 0.0219(15) Uani 1 1 d .
N13 N 0.4364(2) -0.0102(3) 0.8453(2) 0.0276(16) Uani 1 1 d .
N14 N 0.5074(2) -0.0598(4) 0.9107(2) 0.0247(15) Uani 1 1 d .
C1A1 C 0.5540(3) 0.0458(5) 0.9718(3) 0.037(2) Uani 1 1 d U
C1A2 C 0.5125(3) 0.1389(4) 0.9642(3) 0.0289(19) Uani 1 1 d U
C1A3 C 0.4508(3) 0.1820(5) 0.9085(3) 0.031(2) Uani 1 1 d .
C1A4 C 0.4092(3) 0.1409(4) 0.8507(2) 0.0234(18) Uani 1 1 d .
C1A5 C 0.4027(3) 0.0237(4) 0.8159(3) 0.028(2) Uani 1 1 d .
C1A6 C 0.4354(3) -0.0764(4) 0.8325(3) 0.0260(19) Uani 1 1 d .
C1A7 C 0.4988(3) -0.1185(4) 0.8877(3) 0.031(2) Uani 1 1 d .
C1A8 C 0.5470(3) -0.0707(4) 0.9385(3) 0.027(2) Uani 1 1 d .
C1B1 C 0.5744(3) 0.0936(5) 1.0062(3) 0.042(2) Uani 1 1 d .
H1B1 H 0.6001 0.0862 1.0269 0.050 Uiso 1 1 calc R
C1B2 C 0.5484(3) 0.1497(5) 1.0015(3) 0.034(2) Uani 1 1 d .
H1B2 H 0.5524 0.1883 1.0187 0.041 Uiso 1 1 calc R
C1B3 C 0.4204(3) 0.2372(4) 0.8882(3) 0.032(2) Uani 1 1 d .
H1B3 H 0.4191 0.2821 0.8977 0.039 Uiso 1 1 calc R
C1B4 C 0.3954(3) 0.2099(5) 0.8538(3) 0.036(2) Uani 1 1 d .
H1B4 H 0.3726 0.2321 0.8350 0.043 Uiso 1 1 calc R
C1B5 C 0.3817(3) -0.0238(4) 0.7850(3) 0.032(2) Uani 1 1 d .
H1B5 H 0.3585 -0.0140 0.7622 0.038 Uiso 1 1 calc R
C1B6 C 0.4018(3) -0.0878(5) 0.7945(3) 0.041(2) Uani 1 1 d .
H1B6 H 0.3951 -0.1288 0.7797 0.049 Uiso 1 1 calc R
C1B7 C 0.5319(3) -0.1698(5) 0.9024(3) 0.041(2) Uani 1 1 d .
H1B7 H 0.5330 -0.2142 0.8920 0.049 Uiso 1 1 calc R
C1B8 C 0.5622(3) -0.1396(5) 0.9355(3) 0.038(2) Uani 1 1 d .
H1B8 H 0.5872 -0.1600 0.9523 0.046 Uiso 1 1 calc R
C1M1 C 0.4810(3) 0.1910(4) 0.9467(3) 0.0244(18) Uani 1 1 d .
C1M2 C 0.3902(3) 0.0928(4) 0.8190(3) 0.033(2) Uani 1 1 d .
C1M3 C 0.4660(3) -0.1264(4) 0.8530(3) 0.034(2) Uani 1 1 d .
C1M4 C 0.5698(3) -0.0195(4) 0.9662(3) 0.033(2) Uani 1 1 d .
C111 C 0.4807(3) 0.2520(4) 0.9717(3) 0.0268(19) Uani 1 1 d .
C112 C 0.4963(3) 0.3163(4) 0.9625(3) 0.0274(19) Uani 1 1 d .
C113 C 0.4975(3) 0.3714(4) 0.9877(3) 0.0265(19) Uani 1 1 d .
H113 H 0.5079 0.4135 0.9806 0.032 Uiso 1 1 calc R
C114 C 0.4831(3) 0.3651(5) 1.0244(3) 0.036(2) Uani 1 1 d .
H114 H 0.4844 0.4026 1.0423 0.044 Uiso 1 1 calc R
C115 C 0.4665(4) 0.3004(5) 1.0346(3) 0.044(2) Uani 1 1 d .
H115 H 0.4560 0.2956 1.0587 0.052 Uiso 1 1 calc R
C116 C 0.4661(3) 0.2485(5) 1.0099(3) 0.035(2) Uani 1 1 d .
H116 H 0.4558 0.2065 1.0173 0.041 Uiso 1 1 calc R
C121 C 0.3516(2) 0.1179(4) 0.7850(2) 0.0570(16) Uani 1 1 d GU
C122 C 0.35408(19) 0.1151(4) 0.7434(2) 0.0580(16) Uani 1 1 d GU
H122 H 0.3792 0.0976 0.7364 0.070 Uiso 1 1 calc R
C123 C 0.3190(2) 0.1385(4) 0.71209(18) 0.0605(16) Uani 1 1 d GU
H123 H 0.3207 0.1367 0.6842 0.073 Uiso 1 1 calc R
C124 C 0.2814(2) 0.1647(4) 0.7225(2) 0.0625(16) Uani 1 1 d GU
H124 H 0.2579 0.1804 0.7015 0.075 Uiso 1 1 calc R
C125 C 0.2789(2) 0.1675(4) 0.7641(2) 0.0627(16) Uani 1 1 d GU
H125 H 0.2538 0.1850 0.7710 0.075 Uiso 1 1 calc R
C126 C 0.3140(2) 0.1440(4) 0.79536(18) 0.0597(16) Uani 1 1 d GU
H126 H 0.3123 0.1459 0.8232 0.072 Uiso 1 1 calc R
C131 C 0.4605(3) -0.1979(4) 0.8323(3) 0.029(2) Uani 1 1 d .
C132 C 0.4682(3) -0.2070(5) 0.7924(3) 0.046(3) Uani 1 1 d .
H132 H 0.4761 -0.1696 0.7780 0.055 Uiso 1 1 calc R
C133 C 0.4639(3) -0.2723(6) 0.7744(3) 0.046(3) Uani 1 1 d .
H133 H 0.4686 -0.2784 0.7478 0.055 Uiso 1 1 calc R
C134 C 0.4528(3) -0.3272(6) 0.7957(4) 0.053(3) Uani 1 1 d .
H134 H 0.4514 -0.3710 0.7839 0.063 Uiso 1 1 calc R
C135 C 0.4435(3) -0.3184(5) 0.8357(3) 0.041(2) Uani 1 1 d .
H135 H 0.4357 -0.3560 0.8499 0.050 Uiso 1 1 calc R
C136 C 0.4462(3) -0.2536(5) 0.8533(3) 0.039(2) Uani 1 1 d .
H136 H 0.4387 -0.2467 0.8788 0.047 Uiso 1 1 calc R
C141 C 0.6137(4) -0.0378(7) 0.9940(4) 0.0644(16) Uani 1 1 d U
C142 C 0.6514(4) -0.0165(7) 0.9852(4) 0.0666(16) Uani 1 1 d U
H142 H 0.6494 0.0089 0.9609 0.080 Uiso 1 1 calc R
C143 C 0.6905(4) -0.0285(7) 1.0082(4) 0.0682(17) Uani 1 1 d U
H143 H 0.7151 -0.0095 1.0011 0.082 Uiso 1 1 calc R
C144 C 0.6958(4) -0.0707(7) 1.0443(4) 0.0684(17) Uani 1 1 d U
H144 H 0.7236 -0.0822 1.0603 0.082 Uiso 1 1 calc R
C145 C 0.6594(4) -0.0928(7) 1.0541(4) 0.0676(17) Uani 1 1 d U
H145 H 0.6610 -0.1209 1.0774 0.081 Uiso 1 1 calc R
C146 C 0.6203(4) -0.0742(7) 1.0302(4) 0.0664(17) Uani 1 1 d U
H146 H 0.5953 -0.0873 1.0391 0.080 Uiso 1 1 calc R
Zn2 Zn 0.50860(3) 0.32152(5) 0.64086(3) 0.0263(2) Uani 1 1 d .
N21 N 0.5265(2) 0.4219(3) 0.65499(19) 0.0182(14) Uani 1 1 d .
N22 N 0.5718(2) 0.2906(4) 0.6665(2) 0.0324(17) Uani 1 1 d .
N23 N 0.4918(2) 0.2212(4) 0.6287(2) 0.0293(17) Uani 1 1 d .
N24 N 0.4459(2) 0.3523(4) 0.6187(2) 0.0272(16) Uani 1 1 d .
C2A1 C 0.4988(3) 0.4783(5) 0.6489(3) 0.035(2) Uani 1 1 d .
C2A2 C 0.5678(3) 0.4471(5) 0.6731(3) 0.034(2) Uani 1 1 d .
C2A3 C 0.6082(3) 0.3321(4) 0.6829(3) 0.029(2) Uani 1 1 d .
C2A4 C 0.5869(3) 0.2260(4) 0.6698(3) 0.0269(19) Uani 1 1 d .
C2A5 C 0.5182(3) 0.1652(5) 0.6404(3) 0.0273(19) Uani 1 1 d .
C2A6 C 0.4486(3) 0.1960(5) 0.6143(3) 0.033(2) Uani 1 1 d .
C2A7 C 0.4114(3) 0.3105(4) 0.6023(2) 0.0237(18) Uani 1 1 d .
C2A8 C 0.4286(3) 0.4187(4) 0.6172(2) 0.0267(19) Uani 1 1 d .
C2B1 C 0.5240(3) 0.5408(5) 0.6637(3) 0.0315(16) Uani 1 1 d U
H2B1 H 0.5137 0.5858 0.6639 0.038 Uiso 1 1 calc R
C2B2 C 0.5670(3) 0.5163(4) 0.6774(3) 0.0297(16) Uani 1 1 d U
H2B2 H 0.5917 0.5436 0.6880 0.036 Uiso 1 1 calc R
C2B3 C 0.6462(3) 0.2931(4) 0.6980(3) 0.0282(16) Uani 1 1 d U
H2B3 H 0.6742 0.3095 0.7108 0.034 Uiso 1 1 calc R
C2B4 C 0.6343(3) 0.2267(5) 0.6902(3) 0.0313(16) Uani 1 1 d U
H2B4 H 0.6526 0.1884 0.6966 0.038 Uiso 1 1 calc R
C2B5 C 0.4903(3) 0.1036(5) 0.6320(3) 0.0415(19) Uani 1 1 d U
H2B5 H 0.4999 0.0583 0.6366 0.050 Uiso 1 1 calc R
C2B6 C 0.4484(3) 0.1238(5) 0.6164(3) 0.0435(19) Uani 1 1 d U
H2B6 H 0.4239 0.0952 0.6085 0.052 Uiso 1 1 calc R
C2B7 C 0.3702(3) 0.3517(4) 0.5894(3) 0.0252(15) Uani 1 1 d U
H2B7 H 0.3420 0.3354 0.5776 0.030 Uiso 1 1 calc R
C2B8 C 0.3825(3) 0.4181(4) 0.5986(3) 0.0271(15) Uani 1 1 d U
H2B8 H 0.3641 0.4564 0.5935 0.033 Uiso 1 1 calc R
C2M1 C 0.6059(3) 0.4055(4) 0.6862(3) 0.0258(19) Uani 1 1 d .
C2M2 C 0.5607(3) 0.1641(4) 0.6578(3) 0.0260(19) Uani 1 1 d .
C2M3 C 0.4099(3) 0.2383(4) 0.5994(2) 0.0236(18) Uani 1 1 d .
C2M4 C 0.4539(3) 0.4793(4) 0.6324(2) 0.0246(18) Uani 1 1 d .
C211 C 0.6473(3) 0.4412(4) 0.7075(2) 0.0221(17) Uani 1 1 d .
C212 C 0.6570(2) 0.4463(4) 0.7513(3) 0.0235(18) Uani 1 1 d .
C213 C 0.6966(3) 0.4752(4) 0.7729(3) 0.036(2) Uani 1 1 d .
H213 H 0.7042 0.4755 0.8020 0.043 Uiso 1 1 calc R
C214 C 0.7247(3) 0.5039(5) 0.7501(3) 0.040(2) Uani 1 1 d .
H214 H 0.7503 0.5262 0.7641 0.048 Uiso 1 1 calc R
C215 C 0.7147(3) 0.4994(5) 0.7056(3) 0.033(2) Uani 1 1 d .
H215 H 0.7336 0.5170 0.6902 0.040 Uiso 1 1 calc R
C216 C 0.6754(3) 0.4675(5) 0.6865(3) 0.040(2) Uani 1 1 d .
H216 H 0.6681 0.4642 0.6575 0.049 Uiso 1 1 calc R
C221 C 0.5846(3) 0.0975(3) 0.6684(3) 0.0649(19) Uani 1 1 d GU
C222 C 0.6007(3) 0.0783(4) 0.7099(2) 0.0691(19) Uani 1 1 d GU
H222 H 0.5976 0.1078 0.7313 0.083 Uiso 1 1 calc R
C223 C 0.6214(3) 0.0149(4) 0.7194(2) 0.075(2) Uani 1 1 d GU
H223 H 0.6321 0.0020 0.7472 0.090 Uiso 1 1 calc R
C224 C 0.6260(3) -0.0292(3) 0.6874(3) 0.078(2) Uani 1 1 d GU
H224 H 0.6398 -0.0716 0.6938 0.093 Uiso 1 1 calc R
C225 C 0.6099(3) -0.0100(4) 0.6459(2) 0.076(2) Uani 1 1 d GU
H225 H 0.6130 -0.0395 0.6245 0.091 Uiso 1 1 calc R
C226 C 0.5892(3) 0.0534(4) 0.6364(2) 0.0698(19) Uani 1 1 d GU
H226 H 0.5785 0.0663 0.6086 0.084 Uiso 1 1 calc R
C231 C 0.3678(3) 0.2008(5) 0.5840(3) 0.030(2) Uani 1 1 d .
C232 C 0.3347(3) 0.2096(5) 0.6040(3) 0.040(2) Uani 1 1 d .
H232 H 0.3386 0.2386 0.6272 0.048 Uiso 1 1 calc R
C233 C 0.2935(3) 0.1740(6) 0.5893(4) 0.054(3) Uani 1 1 d .
H233 H 0.2698 0.1800 0.6016 0.064 Uiso 1 1 calc R
C234 C 0.2914(4) 0.1295(8) 0.5553(4) 0.074(4) Uani 1 1 d .
H234 H 0.2658 0.1036 0.5461 0.089 Uiso 1 1 calc R
C235 C 0.3241(4) 0.1219(6) 0.5350(4) 0.060(3) Uani 1 1 d .
H235 H 0.3204 0.0935 0.5116 0.073 Uiso 1 1 calc R
C236 C 0.3622(3) 0.1565(5) 0.5494(4) 0.048(3) Uani 1 1 d .
H236 H 0.3853 0.1509 0.5361 0.057 Uiso 1 1 calc R
C241 C 0.4299(3) 0.5467(4) 0.6338(3) 0.030(2) Uani 1 1 d .
C242 C 0.4274(4) 0.5733(6) 0.6701(3) 0.047(3) Uani 1 1 d .
H242 H 0.4399 0.5489 0.6943 0.057 Uiso 1 1 calc R
C243 C 0.4068(4) 0.6367(6) 0.6742(4) 0.052(3) Uani 1 1 d .
H243 H 0.4068 0.6557 0.7002 0.063 Uiso 1 1 calc R
C244 C 0.3868(4) 0.6687(6) 0.6376(4) 0.053(3) Uani 1 1 d .
H244 H 0.3717 0.7098 0.6387 0.064 Uiso 1 1 calc R
C245 C 0.3882(4) 0.6428(6) 0.6010(3) 0.052(3) Uani 1 1 d .
H245 H 0.3741 0.6663 0.5769 0.063 Uiso 1 1 calc R
C246 C 0.4104(4) 0.5811(5) 0.5970(3) 0.044(2) Uani 1 1 d .
H246 H 0.4119 0.5640 0.5709 0.053 Uiso 1 1 calc R
C501 C 0.5381(3) 0.3543(4) 0.8656(3) 0.0226(10) Uani 1 1 d U
C502 C 0.5743(3) 0.3879(4) 0.8578(3) 0.0224(10) Uani 1 1 d U
H502 H 0.5900 0.4198 0.8767 0.027 Uiso 1 1 calc R
C503 C 0.5869(3) 0.3725(4) 0.8203(3) 0.0245(10) Uani 1 1 d U
C504 C 0.5647(3) 0.3245(4) 0.7925(3) 0.0262(10) Uani 1 1 d U
H504 H 0.5751 0.3133 0.7690 0.031 Uiso 1 1 calc R
C505 C 0.5259(3) 0.2913(4) 0.7992(3) 0.0269(10) Uani 1 1 d U
C506 C 0.5139(3) 0.3077(4) 0.8373(3) 0.0246(10) Uani 1 1 d U
H506 H 0.4892 0.2867 0.8434 0.029 Uiso 1 1 calc R
C507 C 0.5255(2) 0.3711(4) 0.9048(3) 0.0245(18) Uani 1 1 d .
C508 C 0.6273(3) 0.4086(4) 0.8127(2) 0.0224(18) Uani 1 1 d .
C509 C 0.5022(3) 0.2429(5) 0.7660(3) 0.039(2) Uani 1 1 d .
C510 C 0.4650(4) 0.1993(6) 0.7818(4) 0.051(3) Uani 1 1 d .
H51A H 0.4789 0.1712 0.8052 0.076 Uiso 1 1 calc R
H51B H 0.4494 0.1705 0.7595 0.076 Uiso 1 1 calc R
H51C H 0.4447 0.2304 0.7901 0.076 Uiso 1 1 calc R
C511 C 0.4768(3) 0.2872(5) 0.7286(3) 0.045(3) Uani 1 1 d .
H51D H 0.4975 0.3144 0.7179 0.068 Uiso 1 1 calc R
H51E H 0.4564 0.3170 0.7378 0.068 Uiso 1 1 calc R
H51F H 0.4609 0.2574 0.7069 0.068 Uiso 1 1 calc R
C512 C 0.5320(4) 0.1925(5) 0.7531(3) 0.053(3) Uani 1 1 d .
H51G H 0.5547 0.2166 0.7435 0.080 Uiso 1 1 calc R
H51H H 0.5154 0.1644 0.7308 0.080 Uiso 1 1 calc R
H51I H 0.5452 0.1638 0.7764 0.080 Uiso 1 1 calc R
N501 N 0.5099(2) 0.3181(3) 0.9244(2) 0.0224(15) Uani 1 1 d .
H50D H 0.5080 0.2794 0.9114 0.027 Uiso 1 1 calc R
N502 N 0.6248(2) 0.4192(4) 0.7716(2) 0.0269(16) Uani 1 1 d .
H50E H 0.6001 0.4079 0.7551 0.032 Uiso 1 1 calc R
O501 O 0.53004(19) 0.4292(3) 0.92119(18) 0.0280(13) Uani 1 1 d .
O502 O 0.65770(18) 0.4266(3) 0.84185(18) 0.0279(13) Uani 1 1 d .
Zn3 Zn 0.69780(3) 0.36009(5) 0.88860(3) 0.0241(2) Uani 1 1 d .
N31 N 0.7080(2) 0.4327(3) 0.9357(2) 0.0234(15) Uani 1 1 d .
N32 N 0.7504(2) 0.3990(4) 0.8689(2) 0.0296(17) Uani 1 1 d .
N33 N 0.6977(2) 0.2752(3) 0.8517(2) 0.0252(16) Uani 1 1 d .
N34 N 0.6568(2) 0.3084(3) 0.9187(2) 0.0290(16) Uani 1 1 d .
C3A1 C 0.6873(2) 0.4376(4) 0.9678(2) 0.0199(12) Uani 1 1 d .
C3A2 C 0.7364(2) 0.4903(4) 0.9381(2) 0.0199(12) Uani 1 1 d .
C3A3 C 0.7710(3) 0.4578(4) 0.8805(3) 0.0258(19) Uani 1 1 d .
C3A4 C 0.7679(3) 0.3733(4) 0.8369(3) 0.0266(19) Uani 1 1 d .
C3A5 C 0.7201(3) 0.2686(4) 0.8205(3) 0.0254(18) Uani 1 1 d .
C3A6 C 0.6716(3) 0.2185(4) 0.8470(3) 0.032(2) Uani 1 1 d .
C3A7 C 0.6387(3) 0.2435(5) 0.9078(3) 0.035(2) Uani 1 1 d .
C3A8 C 0.6449(3) 0.3281(4) 0.9544(3) 0.0260(19) Uani 1 1 d .
C3B1 C 0.7018(3) 0.4984(5) 0.9915(3) 0.032(2) Uani 1 1 d .
H3B1 H 0.6931 0.5132 1.0152 0.038 Uiso 1 1 calc R
C3B2 C 0.7305(3) 0.5306(5) 0.9726(3) 0.035(2) Uani 1 1 d .
H3B2 H 0.7442 0.5725 0.9809 0.042 Uiso 1 1 calc R
C3B3 C 0.8025(3) 0.4749(5) 0.8544(3) 0.0317(16) Uani 1 1 d U
H3B3 H 0.8201 0.5141 0.8560 0.038 Uiso 1 1 calc R
C3B4 C 0.8002(3) 0.4226(5) 0.8285(3) 0.0300(16) Uani 1 1 d U
H3B4 H 0.8164 0.4178 0.8082 0.036 Uiso 1 1 calc R
C3B5 C 0.7067(3) 0.2090(5) 0.7974(3) 0.036(2) Uani 1 1 d .
H3B5 H 0.7175 0.1935 0.7749 0.043 Uiso 1 1 calc R
C3B6 C 0.6760(3) 0.1784(4) 0.8129(3) 0.030(2) Uani 1 1 d .
H3B6 H 0.6605 0.1385 0.8030 0.036 Uiso 1 1 calc R
C3B7 C 0.6119(3) 0.2272(5) 0.9371(3) 0.038(2) Uani 1 1 d .
H3B7 H 0.5942 0.1884 0.9360 0.045 Uiso 1 1 calc R
C3B8 C 0.6167(3) 0.2767(4) 0.9657(3) 0.030(2) Uani 1 1 d .
H3B8 H 0.6041 0.2778 0.9887 0.036 Uiso 1 1 calc R
C3M1 C 0.7636(2) 0.5029(4) 0.9125(3) 0.0247(19) Uani 1 1 d .
C3M2 C 0.7537(3) 0.3144(5) 0.8141(3) 0.031(2) Uani 1 1 d .
C3M3 C 0.6423(3) 0.2039(5) 0.8753(3) 0.0270(19) Uani 1 1 d .
C3M4 C 0.6583(2) 0.3889(5) 0.9771(3) 0.0250(19) Uani 1 1 d .
C311 C 0.7908(2) 0.5680(4) 0.9207(2) 0.0206(17) Uani 1 1 d .
C312 C 0.8367(3) 0.5635(4) 0.9384(3) 0.0238(18) Uani 1 1 d .
C313 C 0.8613(3) 0.6249(4) 0.9464(3) 0.032(2) Uani 1 1 d .
H313 H 0.8915 0.6234 0.9584 0.039 Uiso 1 1 calc R
C314 C 0.8413(3) 0.6843(6) 0.9369(4) 0.049(3) Uani 1 1 d .
H314 H 0.8582 0.7243 0.9416 0.059 Uiso 1 1 calc R
C315 C 0.7943(4) 0.6907(6) 0.9192(4) 0.055(3) Uani 1 1 d .
H315 H 0.7812 0.7337 0.9132 0.066 Uiso 1 1 calc R
C316 C 0.7708(3) 0.6338(4) 0.9121(3) 0.033(2) Uani 1 1 d .
H316 H 0.7405 0.6367 0.9012 0.039 Uiso 1 1 calc R
C321 C 0.7774(3) 0.2973(5) 0.7808(3) 0.037(2) Uani 1 1 d .
C322 C 0.8103(3) 0.2497(6) 0.7869(3) 0.052(3) Uani 1 1 d .
H322 H 0.8170 0.2259 0.8121 0.063 Uiso 1 1 calc R
C323 C 0.8338(4) 0.2353(7) 0.7577(4) 0.063(3) Uani 1 1 d .
H323 H 0.8565 0.2031 0.7638 0.076 Uiso 1 1 calc R
C324 C 0.8244(4) 0.2677(6) 0.7198(4) 0.060(3) Uani 1 1 d .
H324 H 0.8398 0.2565 0.6996 0.073 Uiso 1 1 calc R
C325 C 0.7916(4) 0.3174(6) 0.7119(4) 0.057(3) Uani 1 1 d .
H325 H 0.7856 0.3419 0.6870 0.068 Uiso 1 1 calc R
C326 C 0.7678(3) 0.3299(6) 0.7423(3) 0.048(3) Uani 1 1 d .
H326 H 0.7446 0.3613 0.7364 0.057 Uiso 1 1 calc R
C331 C 0.6179(3) 0.1369(5) 0.8678(3) 0.0421(17) Uani 1 1 d U
C332 C 0.6425(4) 0.0690(5) 0.8669(4) 0.0528(19) Uani 1 1 d U
H332 H 0.6727 0.0687 0.8687 0.063 Uiso 1 1 calc R
C333 C 0.6201(4) 0.0105(6) 0.8636(4) 0.060(2) Uani 1 1 d U
H333 H 0.6352 -0.0312 0.8684 0.072 Uiso 1 1 calc R
C334 C 0.5751(4) 0.0107(6) 0.8532(4) 0.058(2) Uani 1 1 d U
H334 H 0.5599 -0.0309 0.8481 0.070 Uiso 1 1 calc R
C335 C 0.5519(4) 0.0711(6) 0.8503(4) 0.0547(19) Uani 1 1 d U
H335 H 0.5212 0.0701 0.8427 0.066 Uiso 1 1 calc R
C336 C 0.5734(3) 0.1332(5) 0.8583(3) 0.0450(18) Uani 1 1 d U
H336 H 0.5569 0.1735 0.8573 0.054 Uiso 1 1 calc R
C341 C 0.6415(3) 0.4013(6) 1.0158(3) 0.0495(14) Uani 1 1 d U
C342 C 0.6639(4) 0.3708(6) 1.0537(3) 0.0539(14) Uani 1 1 d U
H342 H 0.6888 0.3439 1.0548 0.065 Uiso 1 1 calc R
C343 C 0.6483(4) 0.3815(6) 1.0896(4) 0.0544(14) Uani 1 1 d U
H343 H 0.6620 0.3602 1.1146 0.065 Uiso 1 1 calc R
C344 C 0.6119(4) 0.4242(6) 1.0878(3) 0.0528(14) Uani 1 1 d U
H344 H 0.6025 0.4352 1.1118 0.063 Uiso 1 1 calc R
C345 C 0.5917(4) 0.4480(6) 1.0517(3) 0.0508(14) Uani 1 1 d U
H345 H 0.5658 0.4729 1.0499 0.061 Uiso 1 1 calc R
C346 C 0.6063(3) 0.4385(6) 1.0157(3) 0.0492(14) Uani 1 1 d U
H346 H 0.5910 0.4588 0.9909 0.059 Uiso 1 1 calc R
Zn4 Zn 0.99305(3) 0.02300(5) 0.89934(3) 0.0257(2) Uani 1 1 d .
N41 N 0.9796(2) 0.0487(3) 0.9571(2) 0.0268(16) Uani 1 1 d .
N42 N 1.0456(2) 0.0882(4) 0.9094(2) 0.0263(16) Uani 1 1 d .
N43 N 0.9948(2) 0.0205(3) 0.8374(2) 0.0277(16) Uani 1 1 d .
N44 N 0.9320(2) -0.0222(4) 0.8833(2) 0.0343(18) Uani 1 1 d .
C4A1 C 0.9469(3) 0.0267(4) 0.9736(3) 0.0267(19) Uani 1 1 d .
C4A2 C 1.0106(3) 0.0867(5) 0.9878(3) 0.032(2) Uani 1 1 d .
C4A3 C 1.0613(3) 0.1229(4) 0.9458(3) 0.0226(18) Uani 1 1 d .
C4A4 C 1.0694(3) 0.1083(4) 0.8816(3) 0.029(2) Uani 1 1 d .
C4A5 C 1.0277(3) 0.0412(4) 0.8200(3) 0.0249(18) Uani 1 1 d .
C4A6 C 0.9676(3) -0.0183(4) 0.8055(3) 0.0283(19) Uani 1 1 d .
C4A7 C 0.9108(3) -0.0486(5) 0.8457(3) 0.039(2) Uani 1 1 d .
C4A8 C 0.9046(3) -0.0352(4) 0.9094(3) 0.0277(19) Uani 1 1 d .
C4B1 C 0.9557(3) 0.0458(4) 1.0162(3) 0.028(2) Uani 1 1 d .
H4B1 H 0.9381 0.0352 1.0346 0.034 Uiso 1 1 calc R
C4B2 C 0.9941(3) 0.0823(4) 1.0260(3) 0.0274(19) Uani 1 1 d .
H4B2 H 1.0074 0.1009 1.0520 0.033 Uiso 1 1 calc R
C4B3 C 1.0998(3) 0.1634(4) 0.9421(3) 0.0287(19) Uani 1 1 d .
H4B3 H 1.1183 0.1891 0.9630 0.034 Uiso 1 1 calc R
C4B4 C 1.1030(3) 0.1558(5) 0.9027(3) 0.039(2) Uani 1 1 d .
H4B4 H 1.1235 0.1776 0.8906 0.047 Uiso 1 1 calc R
C4B5 C 1.0242(3) 0.0153(4) 0.7779(3) 0.033(2) Uani 1 1 d .
H4B5 H 1.0431 0.0233 0.7604 0.040 Uiso 1 1 calc R
C4B6 C 0.9875(3) -0.0227(5) 0.7702(3) 0.0284(19) Uani 1 1 d .
H4B6 H 0.9765 -0.0480 0.7460 0.034 Uiso 1 1 calc R
C4B7 C 0.8690(3) -0.0743(5) 0.8471(3) 0.043(2) Uani 1 1 d .
H4B7 H 0.8485 -0.0932 0.8247 0.052 Uiso 1 1 calc R
C4B8 C 0.8639(3) -0.0669(6) 0.8862(3) 0.042(2) Uani 1 1 d .
H4B8 H 0.8395 -0.0793 0.8963 0.050 Uiso 1 1 calc R
C4M1 C 1.0478(3) 0.1194(4) 0.9834(3) 0.0263(19) Uani 1 1 d .
C4M2 C 0.9118(3) -0.0155(4) 0.9522(3) 0.0245(18) Uani 1 1 d .
C4M3 C 0.9267(3) -0.0471(5) 0.8083(3) 0.035(2) Uani 1 1 d .
C4M4 C 1.0633(3) 0.0846(4) 0.8404(3) 0.0217(18) Uani 1 1 d .
C411 C 1.0745(3) 0.1531(4) 1.0199(3) 0.031(2) Uani 1 1 d .
C412 C 1.0615(3) 0.2185(4) 1.0338(3) 0.031(2) Uani 1 1 d .
C413 C 1.0905(3) 0.2504(5) 1.0674(3) 0.039(2) Uani 1 1 d .
H413 H 1.0825 0.2924 1.0770 0.046 Uiso 1 1 calc R
C414 C 1.1300(4) 0.2222(5) 1.0864(4) 0.048(3) Uani 1 1 d .
H414 H 1.1485 0.2458 1.1082 0.058 Uiso 1 1 calc R
C415 C 1.1432(4) 0.1591(5) 1.0740(3) 0.049(3) Uani 1 1 d .
H415 H 1.1700 0.1397 1.0876 0.058 Uiso 1 1 calc R
C416 C 1.1154(3) 0.1253(5) 1.0407(3) 0.047(3) Uani 1 1 d .
H416 H 1.1242 0.0831 1.0319 0.056 Uiso 1 1 calc R
C421 C 0.8792(3) -0.0412(4) 0.9747(3) 0.031(2) Uani 1 1 d .
C422 C 0.8539(3) 0.0029(5) 0.9924(3) 0.032(2) Uani 1 1 d .
H422 H 0.8602 0.0498 0.9925 0.039 Uiso 1 1 calc R
C423 C 0.8199(3) -0.0180(6) 1.0099(3) 0.045(3) Uani 1 1 d .
H423 H 0.8037 0.0136 1.0215 0.053 Uiso 1 1 calc R
C424 C 0.8107(3) -0.0896(6) 1.0096(3) 0.048(3) Uani 1 1 d .
H424 H 0.7866 -0.1050 1.0192 0.058 Uiso 1 1 calc R
C425 C 0.8373(3) -0.1378(5) 0.9950(3) 0.043(2) Uani 1 1 d .
H425 H 0.8326 -0.1850 0.9967 0.051 Uiso 1 1 calc R
C426 C 0.8719(3) -0.1114(5) 0.9776(3) 0.032(2) Uani 1 1 d .
H426 H 0.8901 -0.1422 0.9679 0.039 Uiso 1 1 calc R
C431 C 0.8997(3) -0.0835(6) 0.7710(3) 0.043(2) Uani 1 1 d .
C432 C 0.8818(3) -0.0430(5) 0.7351(3) 0.044(2) Uani 1 1 d .
H432 H 0.8874 0.0041 0.7355 0.053 Uiso 1 1 calc R
C433 C 0.8566(3) -0.0726(6) 0.7002(3) 0.050(3) Uani 1 1 d .
H433 H 0.8469 -0.0469 0.6759 0.060 Uiso 1 1 calc R
C434 C 0.8454(4) -0.1423(8) 0.7013(4) 0.074(4) Uani 1 1 d .
H434 H 0.8262 -0.1624 0.6784 0.089 Uiso 1 1 calc R
C435 C 0.8625(4) -0.1802(6) 0.7358(4) 0.063(3) Uani 1 1 d .
H435 H 0.8575 -0.2274 0.7359 0.075 Uiso 1 1 calc R
C436 C 0.8882(4) -0.1471(6) 0.7714(4) 0.052(3) Uani 1 1 d .
H436 H 0.8971 -0.1721 0.7961 0.062 Uiso 1 1 calc R
C441 C 1.0953(3) 0.1103(4) 0.8167(3) 0.0240(18) Uani 1 1 d .
C442 C 1.0805(3) 0.1474(5) 0.7796(3) 0.047(3) Uani 1 1 d .
H442 H 1.0505 0.1559 0.7703 0.057 Uiso 1 1 calc R
C443 C 1.1084(4) 0.1717(6) 0.7563(4) 0.060(3) Uani 1 1 d .
H443 H 1.0978 0.1969 0.7320 0.072 Uiso 1 1 calc R
C444 C 1.1536(4) 0.1574(6) 0.7704(4) 0.054(3) Uani 1 1 d .
H444 H 1.1733 0.1734 0.7551 0.064 Uiso 1 1 calc R
C445 C 1.1692(3) 0.1204(5) 0.8059(3) 0.041(2) Uani 1 1 d .
H445 H 1.1992 0.1109 0.8149 0.049 Uiso 1 1 calc R
C446 C 1.1393(3) 0.0969(5) 0.8288(3) 0.038(2) Uani 1 1 d .
H446 H 1.1499 0.0713 0.8530 0.045 Uiso 1 1 calc R
C601 C 0.9064(3) 0.4030(4) 0.9547(3) 0.0224(18) Uani 1 1 d .
C602 C 0.9475(3) 0.3879(4) 0.9762(3) 0.0280(19) Uani 1 1 d .
H602 H 0.9682 0.4231 0.9830 0.034 Uiso 1 1 calc R
C603 C 0.9601(3) 0.3198(4) 0.9887(3) 0.0284(19) Uani 1 1 d .
C604 C 0.9288(3) 0.2679(4) 0.9768(3) 0.035(2) Uani 1 1 d .
H604 H 0.9362 0.2228 0.9853 0.042 Uiso 1 1 calc R
C605 C 0.8864(3) 0.2818(4) 0.9524(3) 0.028(2) Uani 1 1 d .
C606 C 0.8753(3) 0.3527(4) 0.9429(3) 0.031(2) Uani 1 1 d .
H606 H 0.8468 0.3644 0.9286 0.037 Uiso 1 1 calc R
C607 C 0.8963(3) 0.4809(4) 0.9458(2) 0.0265(19) Uani 1 1 d .
C608 C 1.0035(3) 0.3098(4) 1.0152(3) 0.032(2) Uani 1 1 d .
C609 C 0.8525(3) 0.2240(4) 0.9411(3) 0.034(2) Uani 1 1 d .
C610 C 0.8090(3) 0.2473(6) 0.9136(4) 0.055(3) Uani 1 1 d .
H61A H 0.7963 0.2822 0.9278 0.082 Uiso 1 1 calc R
H61B H 0.7892 0.2088 0.9075 0.082 Uiso 1 1 calc R
H61C H 0.8138 0.2657 0.8879 0.082 Uiso 1 1 calc R
C611 C 0.8445(4) 0.1930(6) 0.9797(4) 0.064(3) Uani 1 1 d .
H61D H 0.8327 0.2273 0.9951 0.096 Uiso 1 1 calc R
H61E H 0.8718 0.1758 0.9966 0.096 Uiso 1 1 calc R
H61F H 0.8238 0.1558 0.9725 0.096 Uiso 1 1 calc R
C612 C 0.8716(4) 0.1671(5) 0.9170(4) 0.055(3) Uani 1 1 d .
H61G H 0.8505 0.1305 0.9097 0.082 Uiso 1 1 calc R
H61H H 0.8984 0.1494 0.9345 0.082 Uiso 1 1 calc R
H61I H 0.8776 0.1864 0.8921 0.082 Uiso 1 1 calc R
N601 N 0.8555(2) 0.4998(3) 0.9466(2) 0.0269(16) Uani 1 1 d .
H60D H 0.8389 0.4681 0.9530 0.032 Uiso 1 1 calc R
N602 N 1.0226(3) 0.2444(4) 1.0138(2) 0.0352(18) Uani 1 1 d .
H60E H 1.0062 0.2160 0.9970 0.042 Uiso 1 1 calc R
O601 O 0.92407(19) 0.5206(3) 0.9393(2) 0.0345(14) Uani 1 1 d .
O602 O 1.0225(2) 0.3544(3) 1.0397(2) 0.0420(16) Uani 1 1 d .

loop_
_atom_site_aniso_label
_atom_site_aniso_U_11
_atom_site_aniso_U_22
_atom_site_aniso_U_33
_atom_site_aniso_U_23
_atom_site_aniso_U_13
_atom_site_aniso_U_12
Zn1 0.0222(5) 0.0227(5) 0.0304(5) 0.0000(4) 0.0125(4) 0.0002(4)
N11 0.010(3) 0.022(4) 0.039(4) 0.004(3) 0.007(3) -0.006(3)
N12 0.030(4) 0.013(4) 0.026(4) 0.002(3) 0.013(3) 0.002(3)
N13 0.032(4) 0.019(4) 0.033(4) -0.004(3) 0.010(3) -0.003(3)
N14 0.021(4) 0.031(4) 0.024(4) -0.005(3) 0.009(3) -0.008(3)
C1A1 0.038(4) 0.036(4) 0.040(4) -0.002(3) 0.014(3) 0.001(3)
C1A2 0.025(3) 0.032(4) 0.035(4) 0.002(3) 0.019(3) -0.007(3)
C1A3 0.037(5) 0.030(5) 0.035(5) 0.003(4) 0.024(4) -0.004(4)
C1A4 0.029(4) 0.020(4) 0.023(4) 0.011(3) 0.010(4) -0.003(3)
C1A5 0.024(4) 0.024(5) 0.039(5) 0.014(4) 0.012(4) -0.004(4)
C1A6 0.028(4) 0.031(5) 0.025(5) -0.005(4) 0.019(4) -0.005(4)
C1A7 0.031(5) 0.027(5) 0.040(6) 0.002(4) 0.014(4) -0.002(4)
C1A8 0.020(4) 0.030(5) 0.033(5) 0.010(4) 0.008(4) 0.008(4)
C1B1 0.038(6) 0.037(6) 0.052(6) 0.001(5) 0.012(5) -0.001(4)
C1B2 0.039(5) 0.029(5) 0.036(5) 0.003(4) 0.014(4) -0.007(4)
C1B3 0.022(4) 0.021(5) 0.055(6) 0.005(4) 0.011(4) 0.011(4)
C1B4 0.030(5) 0.037(6) 0.043(6) 0.007(4) 0.013(4) 0.011(4)
C1B5 0.031(5) 0.032(5) 0.033(5) 0.006(4) 0.008(4) 0.008(4)
C1B6 0.036(5) 0.044(6) 0.046(6) 0.003(5) 0.018(5) -0.014(4)
C1B7 0.042(6) 0.025(5) 0.064(7) -0.004(5) 0.026(5) 0.018(4)
C1B8 0.035(5) 0.029(5) 0.051(6) -0.007(5) 0.010(5) 0.001(4)
C1M1 0.022(4) 0.028(5) 0.027(5) 0.012(4) 0.012(4) -0.002(3)
C1M2 0.032(5) 0.026(5) 0.040(5) 0.003(4) 0.004(4) -0.015(4)
C1M3 0.048(6) 0.024(5) 0.037(5) -0.002(4) 0.026(5) -0.010(4)
C1M4 0.020(4) 0.025(5) 0.053(6) -0.002(4) 0.009(4) 0.001(4)
C111 0.022(4) 0.032(5) 0.031(5) -0.002(4) 0.017(4) -0.006(4)
C112 0.026(4) 0.023(5) 0.035(5) 0.000(4) 0.012(4) 0.005(4)
C113 0.034(5) 0.021(5) 0.028(5) 0.002(4) 0.012(4) -0.001(3)
C114 0.039(5) 0.039(6) 0.039(5) -0.012(4) 0.023(4) -0.009(4)
C115 0.065(7) 0.045(6) 0.030(5) 0.003(5) 0.028(5) 0.004(5)
C116 0.045(5) 0.024(5) 0.041(6) 0.003(4) 0.023(5) -0.008(4)
C121 0.051(3) 0.038(3) 0.071(3) 0.010(3) -0.009(3) -0.010(2)
C122 0.052(3) 0.039(3) 0.071(3) 0.010(3) -0.010(3) -0.010(2)
C123 0.055(3) 0.041(3) 0.072(3) 0.010(3) -0.012(3) -0.011(2)
C124 0.055(3) 0.042(3) 0.076(3) 0.010(3) -0.012(3) -0.010(3)
C125 0.055(3) 0.043(3) 0.077(3) 0.009(3) -0.012(3) -0.009(3)
C126 0.052(3) 0.040(3) 0.074(3) 0.010(3) -0.010(3) -0.009(2)
C131 0.034(5) 0.019(5) 0.036(5) 0.003(4) 0.010(4) 0.009(4)
C132 0.046(6) 0.042(6) 0.054(7) -0.018(5) 0.023(5) -0.013(5)
C133 0.044(6) 0.051(7) 0.051(7) -0.004(5) 0.025(5) 0.002(5)
C134 0.045(6) 0.041(6) 0.068(8) -0.022(6) 0.005(6) 0.003(5)
C135 0.040(5) 0.034(6) 0.052(6) 0.001(5) 0.015(5) 0.002(4)
C136 0.039(5) 0.035(6) 0.039(6) -0.005(4) 0.002(4) -0.003(4)
C141 0.041(3) 0.084(4) 0.071(4) 0.027(3) 0.019(3) 0.009(3)
C142 0.043(3) 0.086(4) 0.073(4) 0.028(3) 0.018(3) 0.009(3)
C143 0.043(3) 0.088(4) 0.075(4) 0.027(3) 0.016(3) 0.009(3)
C144 0.043(3) 0.088(4) 0.075(4) 0.025(3) 0.016(3) 0.011(3)
C145 0.043(3) 0.087(4) 0.074(4) 0.026(3) 0.016(3) 0.010(3)
C146 0.042(3) 0.087(4) 0.072(4) 0.026(3) 0.018(3) 0.010(3)
Zn2 0.0299(5) 0.0228(5) 0.0267(5) 0.0002(4) 0.0081(4) -0.0003(4)
N21 0.020(3) 0.014(3) 0.020(3) 0.003(3) 0.003(3) 0.002(3)
N22 0.040(4) 0.034(5) 0.028(4) 0.005(3) 0.019(3) 0.001(4)
N23 0.035(4) 0.033(4) 0.022(4) -0.001(3) 0.010(3) 0.005(3)
N24 0.028(4) 0.029(4) 0.025(4) -0.012(3) 0.008(3) -0.006(3)
C2A1 0.026(5) 0.061(7) 0.020(4) 0.011(4) 0.009(4) -0.004(4)
C2A2 0.041(5) 0.046(6) 0.018(4) 0.006(4) 0.013(4) -0.003(4)
C2A3 0.040(5) 0.020(5) 0.029(5) -0.006(4) 0.016(4) -0.006(4)
C2A4 0.022(4) 0.023(5) 0.036(5) 0.006(4) 0.007(4) 0.003(3)
C2A5 0.025(5) 0.038(5) 0.018(4) 0.001(4) 0.003(4) 0.006(4)
C2A6 0.026(5) 0.047(6) 0.028(5) -0.004(4) 0.011(4) -0.004(4)
C2A7 0.039(5) 0.013(4) 0.019(4) -0.008(3) 0.007(4) -0.014(3)
C2A8 0.028(5) 0.031(5) 0.018(4) 0.002(4) 0.000(4) -0.007(4)
C2B1 0.036(4) 0.025(4) 0.038(4) 0.004(3) 0.017(3) 0.006(3)
C2B2 0.034(4) 0.024(4) 0.036(4) 0.002(3) 0.019(3) 0.007(3)
C2B3 0.020(3) 0.029(3) 0.034(4) 0.005(3) 0.002(3) -0.001(3)
C2B4 0.022(3) 0.032(4) 0.038(4) 0.004(3) 0.001(3) 0.001(3)
C2B5 0.044(4) 0.017(4) 0.064(5) -0.004(3) 0.014(4) 0.006(3)
C2B6 0.044(4) 0.023(4) 0.065(5) -0.001(3) 0.014(4) 0.002(3)
C2B7 0.022(3) 0.022(3) 0.030(4) -0.002(3) 0.003(3) 0.000(3)
C2B8 0.025(3) 0.023(3) 0.032(4) 0.002(3) 0.004(3) 0.003(3)
C2M1 0.022(4) 0.030(5) 0.024(5) 0.010(4) 0.004(4) 0.016(4)
C2M2 0.038(5) 0.006(4) 0.038(5) 0.006(3) 0.016(4) -0.002(3)
C2M3 0.038(5) 0.015(4) 0.019(4) 0.006(3) 0.010(4) 0.004(4)
C2M4 0.029(5) 0.024(5) 0.018(4) -0.001(3) 0.001(4) 0.009(4)
C211 0.031(5) 0.015(4) 0.024(4) -0.002(3) 0.015(4) 0.004(3)
C212 0.018(4) 0.019(4) 0.036(5) 0.009(4) 0.012(4) 0.001(3)
C213 0.031(5) 0.027(5) 0.053(6) -0.006(4) 0.018(4) -0.005(4)
C214 0.026(5) 0.024(5) 0.074(8) -0.007(5) 0.018(5) -0.009(4)
C215 0.037(5) 0.029(5) 0.037(5) 0.008(4) 0.015(4) -0.008(4)
C216 0.042(6) 0.044(6) 0.042(6) 0.008(5) 0.025(5) 0.001(4)
C221 0.064(4) 0.037(4) 0.098(5) 0.003(3) 0.027(4) 0.019(3)
C222 0.066(4) 0.042(4) 0.102(5) 0.006(3) 0.023(4) 0.018(3)
C223 0.070(4) 0.047(4) 0.108(5) 0.008(3) 0.020(4) 0.016(3)
C224 0.072(4) 0.049(4) 0.113(5) 0.006(3) 0.022(4) 0.015(3)
C225 0.072(4) 0.048(4) 0.110(5) 0.002(3) 0.024(4) 0.016(3)
C226 0.067(4) 0.042(4) 0.103(5) 0.002(3) 0.026(4) 0.016(3)
C231 0.028(5) 0.031(5) 0.032(5) -0.006(4) 0.007(4) -0.003(4)
C232 0.036(5) 0.033(6) 0.052(6) 0.003(5) 0.013(5) -0.003(4)
C233 0.030(5) 0.075(8) 0.061(7) 0.005(6) 0.022(5) -0.002(5)
C234 0.059(8) 0.100(11) 0.060(8) -0.016(8) 0.008(7) -0.032(7)
C235 0.076(8) 0.049(7) 0.057(7) -0.019(6) 0.016(7) -0.029(6)
C236 0.045(6) 0.039(6) 0.064(7) -0.005(5) 0.022(5) -0.007(5)
C241 0.039(5) 0.025(5) 0.022(5) 0.000(4) -0.004(4) 0.008(4)
C242 0.059(7) 0.051(7) 0.036(6) -0.003(5) 0.019(5) 0.011(5)
C243 0.061(7) 0.053(7) 0.048(7) -0.011(5) 0.022(6) 0.005(5)
C244 0.060(7) 0.045(7) 0.054(7) 0.006(5) 0.013(6) 0.019(5)
C245 0.077(8) 0.047(7) 0.032(6) 0.010(5) 0.011(5) 0.013(6)
C246 0.065(7) 0.032(6) 0.041(6) -0.003(4) 0.024(5) 0.009(5)
C501 0.023(2) 0.022(2) 0.026(2) -0.0027(19) 0.0142(19) -0.0071(18)
C502 0.023(2) 0.021(2) 0.026(2) -0.0028(19) 0.0125(19) -0.0066(18)
C503 0.025(2) 0.024(2) 0.028(2) -0.0030(19) 0.0120(19) -0.0066(18)
C504 0.027(2) 0.025(2) 0.030(2) -0.0031(19) 0.0137(19) -0.0076(19)
C505 0.027(2) 0.026(2) 0.030(2) -0.0020(19) 0.0135(19) -0.0088(19)
C506 0.026(2) 0.024(2) 0.028(2) -0.0025(19) 0.0146(19) -0.0093(18)
C507 0.018(4) 0.029(5) 0.027(5) 0.001(4) 0.007(3) -0.004(3)
C508 0.022(4) 0.034(5) 0.017(4) 0.000(3) 0.014(4) -0.009(3)
C509 0.042(6) 0.031(5) 0.054(6) -0.006(5) 0.034(5) -0.016(4)
C510 0.057(7) 0.050(7) 0.053(7) -0.012(5) 0.028(5) -0.019(5)
C511 0.060(6) 0.049(6) 0.038(6) -0.009(5) 0.035(5) -0.037(5)
C512 0.090(8) 0.033(6) 0.047(6) -0.023(5) 0.036(6) -0.041(6)
N501 0.032(4) 0.021(4) 0.019(3) 0.003(3) 0.015(3) -0.005(3)
N502 0.017(3) 0.037(4) 0.028(4) 0.008(3) 0.007(3) -0.003(3)
O501 0.036(3) 0.021(3) 0.031(3) -0.004(3) 0.015(3) -0.004(3)
O502 0.024(3) 0.027(3) 0.033(3) 0.006(3) 0.007(3) -0.002(2)
Zn3 0.0215(5) 0.0263(5) 0.0274(5) 0.0016(4) 0.0114(4) 0.0000(4)
N31 0.028(4) 0.025(4) 0.022(4) 0.007(3) 0.015(3) 0.005(3)
N32 0.015(3) 0.041(5) 0.033(4) -0.005(3) 0.008(3) 0.001(3)
N33 0.017(3) 0.021(4) 0.037(4) 0.012(3) 0.005(3) 0.004(3)
N34 0.034(4) 0.019(4) 0.036(4) 0.001(3) 0.011(3) -0.006(3)
C3A1 0.018(3) 0.019(3) 0.027(3) 0.003(2) 0.013(2) 0.005(2)
C3A2 0.018(3) 0.019(3) 0.027(3) 0.003(2) 0.013(2) 0.005(2)
C3A3 0.017(4) 0.033(5) 0.027(5) 0.001(4) 0.004(3) -0.006(3)
C3A4 0.027(4) 0.033(5) 0.024(5) 0.003(4) 0.016(4) -0.005(4)
C3A5 0.024(4) 0.029(5) 0.026(5) 0.000(4) 0.011(4) 0.002(3)
C3A6 0.031(5) 0.028(5) 0.040(5) 0.010(4) 0.018(4) 0.002(4)
C3A7 0.037(5) 0.043(6) 0.028(5) 0.001(4) 0.014(4) 0.001(4)
C3A8 0.025(4) 0.023(5) 0.030(5) 0.001(4) 0.008(4) 0.003(3)
C3B1 0.025(5) 0.042(6) 0.024(5) -0.014(4) -0.002(4) 0.004(4)
C3B2 0.025(5) 0.042(6) 0.040(5) -0.004(4) 0.009(4) -0.008(4)
C3B3 0.020(3) 0.045(4) 0.037(4) -0.009(3) 0.020(3) -0.016(3)
C3B4 0.018(3) 0.044(4) 0.035(4) -0.007(3) 0.019(3) -0.012(3)
C3B5 0.032(5) 0.054(6) 0.027(5) -0.010(4) 0.016(4) -0.008(4)
C3B6 0.031(5) 0.012(4) 0.048(6) -0.002(4) 0.014(4) 0.001(3)
C3B7 0.030(5) 0.053(6) 0.034(5) 0.003(5) 0.015(4) -0.007(4)
C3B8 0.034(5) 0.031(5) 0.029(5) 0.015(4) 0.016(4) -0.002(4)
C3M1 0.016(4) 0.019(4) 0.038(5) 0.006(4) 0.004(4) 0.000(3)
C3M2 0.024(4) 0.036(5) 0.032(5) 0.008(4) 0.003(4) 0.009(4)
C3M3 0.018(4) 0.035(5) 0.030(5) -0.010(4) 0.010(4) -0.005(4)
C3M4 0.011(4) 0.041(5) 0.024(4) 0.003(4) 0.006(3) 0.009(3)
C311 0.014(4) 0.022(4) 0.028(4) 0.005(3) 0.010(3) 0.012(3)
C312 0.022(4) 0.019(5) 0.031(5) 0.007(3) 0.007(4) 0.002(3)
C313 0.032(5) 0.028(5) 0.044(6) -0.006(4) 0.023(4) -0.004(4)
C314 0.040(6) 0.050(7) 0.072(8) 0.000(6) 0.046(6) 0.000(5)
C315 0.064(7) 0.043(7) 0.058(7) -0.004(5) 0.014(6) 0.023(6)
C316 0.026(5) 0.020(5) 0.057(6) 0.001(4) 0.020(4) -0.010(4)
C321 0.032(5) 0.061(7) 0.027(5) -0.017(4) 0.024(4) -0.015(5)
C322 0.047(6) 0.072(8) 0.042(6) -0.001(5) 0.019(5) 0.021(6)
C323 0.064(8) 0.074(9) 0.054(8) -0.016(7) 0.020(6) 0.023(6)
C324 0.053(7) 0.073(8) 0.071(9) -0.017(7) 0.044(6) 0.005(6)
C325 0.080(8) 0.051(7) 0.051(7) -0.003(5) 0.036(6) -0.002(6)
C326 0.046(6) 0.061(7) 0.041(6) 0.006(5) 0.020(5) -0.007(5)
C331 0.050(4) 0.036(4) 0.049(4) 0.005(3) 0.030(3) -0.006(3)
C332 0.058(4) 0.041(4) 0.062(4) 0.012(4) 0.019(4) -0.012(3)
C333 0.069(4) 0.043(4) 0.068(4) 0.003(4) 0.018(4) -0.005(4)
C334 0.067(4) 0.044(4) 0.068(4) -0.001(4) 0.023(4) -0.009(4)
C335 0.062(4) 0.046(4) 0.062(4) 0.000(4) 0.027(4) -0.012(3)
C336 0.052(4) 0.039(4) 0.053(4) 0.003(3) 0.031(3) -0.005(3)
C341 0.047(3) 0.066(3) 0.042(3) 0.001(3) 0.024(2) 0.010(3)
C342 0.052(3) 0.070(3) 0.046(3) 0.002(3) 0.023(2) 0.010(3)
C343 0.053(3) 0.070(3) 0.046(3) 0.001(3) 0.023(3) 0.010(3)
C344 0.050(3) 0.070(3) 0.045(3) 0.000(3) 0.025(3) 0.010(3)
C345 0.047(3) 0.068(3) 0.044(3) 0.000(3) 0.025(2) 0.010(3)
C346 0.046(3) 0.066(3) 0.043(3) 0.000(3) 0.024(2) 0.010(3)
Zn4 0.0296(5) 0.0222(5) 0.0286(5) 0.0005(4) 0.0139(4) -0.0018(4)
N41 0.027(4) 0.023(4) 0.034(4) 0.001(3) 0.014(3) -0.004(3)
N42 0.024(4) 0.036(4) 0.023(4) -0.002(3) 0.014(3) -0.009(3)
N43 0.037(4) 0.017(4) 0.035(4) 0.001(3) 0.021(3) 0.005(3)
N44 0.038(4) 0.036(5) 0.029(4) -0.005(3) 0.008(4) -0.015(3)
C4A1 0.030(5) 0.020(4) 0.031(5) 0.009(4) 0.008(4) 0.005(4)
C4A2 0.034(5) 0.038(5) 0.031(5) 0.001(4) 0.019(4) 0.002(4)
C4A3 0.031(4) 0.011(4) 0.030(5) -0.004(3) 0.016(4) 0.008(3)
C4A4 0.038(5) 0.015(4) 0.041(5) 0.003(4) 0.027(4) -0.001(4)
C4A5 0.024(4) 0.026(5) 0.025(5) -0.002(4) 0.005(4) -0.003(3)
C4A6 0.039(5) 0.023(5) 0.024(5) 0.000(4) 0.009(4) -0.006(4)
C4A7 0.038(5) 0.050(6) 0.034(6) 0.003(5) 0.019(5) 0.005(5)
C4A8 0.029(4) 0.024(5) 0.033(5) 0.005(4) 0.011(4) 0.000(3)
C4B1 0.041(5) 0.025(5) 0.028(5) 0.013(4) 0.026(4) 0.013(4)
C4B2 0.044(5) 0.013(4) 0.026(5) 0.001(3) 0.010(4) 0.005(4)
C4B3 0.031(5) 0.028(5) 0.027(5) -0.006(4) 0.008(4) 0.010(4)
C4B4 0.037(5) 0.030(5) 0.054(6) 0.005(5) 0.018(5) 0.005(4)
C4B5 0.036(5) 0.028(5) 0.032(5) 0.005(4) 0.002(4) -0.007(4)
C4B6 0.035(5) 0.034(5) 0.018(4) -0.005(4) 0.010(4) 0.001(4)
C4B7 0.039(6) 0.053(7) 0.042(6) 0.000(5) 0.017(5) -0.016(5)
C4B8 0.031(5) 0.063(7) 0.030(5) -0.001(5) 0.006(4) -0.007(5)
C4M1 0.034(5) 0.014(4) 0.033(5) -0.001(4) 0.012(4) 0.000(3)
C4M2 0.025(4) 0.017(4) 0.037(5) 0.010(4) 0.019(4) 0.012(3)
C4M3 0.030(5) 0.046(6) 0.031(5) -0.013(4) 0.011(4) -0.011(4)
C4M4 0.028(4) 0.014(4) 0.030(5) 0.005(3) 0.021(4) 0.003(3)
C411 0.039(5) 0.025(5) 0.033(5) 0.016(4) 0.014(4) 0.011(4)
C412 0.039(5) 0.032(5) 0.023(5) 0.012(4) 0.010(4) 0.021(4)
C413 0.039(6) 0.041(6) 0.030(5) -0.008(4) -0.003(4) 0.002(4)
C414 0.051(6) 0.033(6) 0.057(7) -0.004(5) 0.004(5) 0.009(5)
C415 0.044(6) 0.046(7) 0.050(7) 0.005(5) -0.001(5) 0.016(5)
C416 0.042(6) 0.042(6) 0.060(7) -0.001(5) 0.019(5) 0.010(5)
C421 0.034(5) 0.021(5) 0.041(5) 0.000(4) 0.013(4) -0.009(4)
C422 0.027(5) 0.031(5) 0.044(6) 0.002(4) 0.018(4) 0.006(4)
C423 0.039(6) 0.055(7) 0.043(6) -0.008(5) 0.015(5) 0.003(5)
C424 0.037(6) 0.064(8) 0.048(6) -0.015(5) 0.022(5) -0.022(5)
C425 0.037(5) 0.043(6) 0.051(6) -0.007(5) 0.017(5) -0.022(5)
C426 0.027(5) 0.035(5) 0.038(5) -0.008(4) 0.015(4) -0.010(4)
C431 0.043(6) 0.055(7) 0.034(6) -0.006(5) 0.017(5) -0.015(5)
C432 0.052(6) 0.043(6) 0.032(6) 0.010(5) 0.002(5) -0.007(5)
C433 0.049(6) 0.072(8) 0.026(6) 0.002(5) 0.005(5) 0.008(6)
C434 0.056(8) 0.104(12) 0.060(9) -0.036(8) 0.006(6) -0.025(8)
C435 0.069(8) 0.047(7) 0.068(9) -0.010(6) 0.008(7) -0.022(6)
C436 0.060(7) 0.040(6) 0.057(7) -0.006(5) 0.016(6) -0.025(5)
C441 0.029(5) 0.018(4) 0.031(5) -0.004(4) 0.018(4) -0.003(3)
C442 0.037(6) 0.056(7) 0.060(7) 0.007(6) 0.034(5) 0.013(5)
C443 0.077(9) 0.037(7) 0.068(8) 0.023(6) 0.020(7) 0.000(6)
C444 0.041(6) 0.047(7) 0.078(8) 0.000(6) 0.025(6) -0.016(5)
C445 0.032(5) 0.033(5) 0.066(7) 0.003(5) 0.030(5) -0.006(4)
C446 0.038(5) 0.038(6) 0.042(6) 0.005(4) 0.019(4) 0.006(4)
C601 0.024(4) 0.015(4) 0.029(5) 0.003(3) 0.010(4) 0.004(3)
C602 0.030(5) 0.026(5) 0.030(5) -0.006(4) 0.011(4) -0.007(4)
C603 0.026(4) 0.030(5) 0.028(5) -0.004(4) 0.005(4) -0.005(4)
C604 0.050(6) 0.012(4) 0.047(6) 0.003(4) 0.021(5) 0.015(4)
C605 0.018(4) 0.032(5) 0.031(5) -0.004(4) -0.002(4) -0.012(4)
C606 0.040(5) 0.027(5) 0.023(5) 0.007(4) 0.004(4) -0.002(4)
C607 0.029(5) 0.036(5) 0.017(4) 0.002(4) 0.010(4) -0.006(4)
C608 0.041(5) 0.021(5) 0.034(5) 0.008(4) 0.008(4) 0.007(4)
C609 0.032(5) 0.024(5) 0.048(6) 0.004(4) 0.010(4) -0.005(4)
C610 0.045(6) 0.038(6) 0.073(8) -0.007(5) -0.003(6) -0.012(5)
C611 0.058(7) 0.029(6) 0.097(10) 0.011(6) 0.004(7) -0.011(5)
C612 0.067(7) 0.028(6) 0.066(8) -0.017(5) 0.010(6) -0.008(5)
N601 0.015(3) 0.021(4) 0.048(5) 0.000(3) 0.015(3) -0.008(3)
N602 0.041(5) 0.039(5) 0.025(4) -0.008(3) 0.008(3) 0.002(4)
O601 0.032(3) 0.029(3) 0.048(4) 0.001(3) 0.019(3) 0.000(3)
O602 0.041(4) 0.032(4) 0.051(4) -0.012(3) 0.006(3) 0.011(3)

loop_
_atom_type_symbol
_atom_type_description
_atom_type_scat_dispersion_real
_atom_type_scat_dispersion_imag
_atom_type_scat_source
C C 0.0033 0.0016 'International Tables Vol C Tables 4.2.6.8 and 6.1.1.4'
H H 0.0000 0.0000 'International Tables Vol C Tables 4.2.6.8 and 6.1.1.4'
N N 0.0061 0.0033 'International Tables Vol C Tables 4.2.6.8 and 6.1.1.4'
O O 0.0106 0.0060 'International Tables Vol C Tables 4.2.6.8 and 6.1.1.4'
Zn Zn 0.2839 1.4301 'International Tables Vol C Tables 4.2.6.8 and 6.1.1.4'

loop_
_geom_angle_atom_site_label_1
_geom_angle_atom_site_label_2
_geom_angle_atom_site_label_3
_geom_angle
_geom_angle_site_symmetry_3
N11 Zn1 N14 89.1(3) .
N11 Zn1 N13 165.2(3) .
N14 Zn1 N13 88.5(3) .
N11 Zn1 N12 90.2(3) .
N14 Zn1 N12 168.1(3) .
N13 Zn1 N12 89.1(3) .
N11 Zn1 O601 92.8(3) 3_445
N14 Zn1 O601 106.0(2) 3_445
N13 Zn1 O601 101.9(3) 3_445
N12 Zn1 O601 85.9(2) 3_445
C1A1 N11 C1A2 106.5(7) .
C1A1 N11 Zn1 128.2(6) .
C1A2 N11 Zn1 125.0(5) .
C1A4 N12 C1A3 107.0(7) .
C1A4 N12 Zn1 128.6(5) .
C1A3 N12 Zn1 123.7(6) .
C1A6 N13 C1A5 105.7(7) .
C1A6 N13 Zn1 127.2(6) .
C1A5 N13 Zn1 126.2(6) .
C1A7 N14 C1A8 105.8(7) .
C1A7 N14 Zn1 126.4(6) .
C1A8 N14 Zn1 127.6(6) .
N11 C1A1 C1M4 125.0(9) .
N11 C1A1 C1B1 110.2(8) .
C1M4 C1A1 C1B1 124.8(9) .
N11 C1A2 C1M1 126.8(8) .
N11 C1A2 C1B2 109.5(7) .
C1M1 C1A2 C1B2 123.5(8) .
N12 C1A3 C1M1 129.1(8) .
N12 C1A3 C1B3 108.1(8) .
C1M1 C1A3 C1B3 122.8(8) .
N12 C1A4 C1B4 110.3(8) .
N12 C1A4 C1M2 123.3(7) .
C1B4 C1A4 C1M2 126.3(8) .
C1M2 C1A5 N13 124.6(8) .
C1M2 C1A5 C1B5 125.8(8) .
N13 C1A5 C1B5 109.5(7) .
N13 C1A6 C1M3 122.7(8) .
N13 C1A6 C1B6 112.0(8) .
C1M3 C1A6 C1B6 125.1(8) .
C1M3 C1A7 N14 125.3(8) .
C1M3 C1A7 C1B7 123.3(9) .
N14 C1A7 C1B7 111.2(8) .
N14 C1A8 C1M4 123.8(7) .
N14 C1A8 C1B8 111.2(8) .
C1M4 C1A8 C1B8 125.0(8) .
C1B2 C1B1 C1A1 106.1(9) .
C1B2 C1B1 H1B1 126.9 .
C1A1 C1B1 H1B1 126.9 .
C1B1 C1B2 C1A2 107.6(9) .
C1B1 C1B2 H1B2 126.2 .
C1A2 C1B2 H1B2 126.2 .
C1B4 C1B3 C1A3 106.3(8) .
C1B4 C1B3 H1B3 126.8 .
C1A3 C1B3 H1B3 126.8 .
C1B3 C1B4 C1A4 108.2(8) .
C1B3 C1B4 H1B4 125.9 .
C1A4 C1B4 H1B4 125.9 .
C1B6 C1B5 C1A5 108.2(8) .
C1B6 C1B5 H1B5 125.9 .
C1A5 C1B5 H1B5 125.9 .
C1B5 C1B6 C1A6 104.7(8) .
C1B5 C1B6 H1B6 127.7 .
C1A6 C1B6 H1B6 127.7 .
C1B8 C1B7 C1A7 105.9(8) .
C1B8 C1B7 H1B7 127.1 .
C1A7 C1B7 H1B7 127.1 .
C1B7 C1B8 C1A8 105.8(8) .
C1B7 C1B8 H1B8 127.1 .
C1A8 C1B8 H1B8 127.1 .
C1A3 C1M1 C1A2 121.9(8) .
C1A3 C1M1 C111 121.6(7) .
C1A2 C1M1 C111 116.4(7) .
C1A5 C1M2 C1A4 127.2(8) .
C1A5 C1M2 C121 115.9(7) .
C1A4 C1M2 C121 116.9(7) .
C1A7 C1M3 C1A6 128.0(8) .
C1A7 C1M3 C131 117.4(8) .
C1A6 C1M3 C131 114.6(8) .
C1A1 C1M4 C1A8 125.8(8) .
C1A1 C1M4 C141 115.8(9) .
C1A8 C1M4 C141 118.2(9) .
C112 C111 C116 115.5(8) .
C112 C111 C1M1 124.1(7) .
C116 C111 C1M1 120.3(7) .
C113 C112 C111 122.3(8) .
C113 C112 N501 123.7(7) .
C111 C112 N501 114.0(7) .
C112 C113 C114 119.9(8) .
C112 C113 H113 120.1 .
C114 C113 H113 120.1 .
C113 C114 C115 119.3(8) .
C113 C114 H114 120.3 .
C115 C114 H114 120.3 .
C116 C115 C114 119.2(9) .
C116 C115 H115 120.4 .
C114 C115 H115 120.4 .
C115 C116 C111 123.8(8) .
C115 C116 H116 118.1 .
C111 C116 H116 118.1 .
C122 C121 C126 120.0 .
C122 C121 C1M2 119.7(6) .
C126 C121 C1M2 120.3(6) .
C123 C122 C121 120.0 .
C123 C122 H122 120.0 .
C121 C122 H122 120.0 .
C122 C123 C124 120.0 .
C122 C123 H123 120.0 .
C124 C123 H123 120.0 .
C125 C124 C123 120.0 .
C125 C124 H124 120.0 .
C123 C124 H124 120.0 .
C124 C125 C126 120.0 .
C124 C125 H125 120.0 .
C126 C125 H125 120.0 .
C125 C126 C121 120.0 .
C125 C126 H126 120.0 .
C121 C126 H126 120.0 .
C132 C131 C136 120.4(8) .
C132 C131 C1M3 120.2(8) .
C136 C131 C1M3 119.3(8) .
C133 C132 C131 119.4(10) .
C133 C132 H132 120.3 .
C131 C132 H132 120.3 .
C134 C133 C132 120.5(10) .
C134 C133 H133 119.8 .
C132 C133 H133 119.8 .
C133 C134 C135 120.7(10) .
C133 C134 H134 119.7 .
C135 C134 H134 119.7 .
C136 C135 C134 119.5(10) .
C136 C135 H135 120.2 .
C134 C135 H135 120.2 .
C135 C136 C131 119.2(9) .
C135 C136 H136 120.4 .
C131 C136 H136 120.4 .
C142 C141 C146 112.9(11) .
C142 C141 C1M4 121.1(11) .
C146 C141 C1M4 125.9(10) .
C143 C142 C141 124.8(12) .
C143 C142 H142 117.6 .
C141 C142 H142 117.6 .
C142 C143 C144 120.1(12) .
C142 C143 H143 119.9 .
C144 C143 H143 119.9 .
C145 C144 C143 116.9(11) .
C145 C144 H144 121.5 .
C143 C144 H144 121.5 .
C144 C145 C146 118.9(12) .
C144 C145 H145 120.5 .
C146 C145 H145 120.5 .
C145 C146 C141 126.0(11) .
C145 C146 H146 117.0 .
C141 C146 H146 117.0 .
N24 Zn2 N23 91.7(3) .
N24 Zn2 N22 176.9(3) .
N23 Zn2 N22 88.8(3) .
N24 Zn2 N21 89.4(3) .
N23 Zn2 N21 178.2(3) .
N22 Zn2 N21 90.0(3) .
C2A2 N21 C2A1 105.8(7) .
C2A2 N21 Zn2 127.8(6) .
C2A1 N21 Zn2 126.4(5) .
C2A4 N22 C2A3 105.8(7) .
C2A4 N22 Zn2 126.6(6) .
C2A3 N22 Zn2 127.5(6) .
C2A5 N23 C2A6 106.4(7) .
C2A5 N23 Zn2 126.8(6) .
C2A6 N23 Zn2 125.6(6) .
C2A7 N24 C2A8 106.0(7) .
C2A7 N24 Zn2 125.5(6) .
C2A8 N24 Zn2 128.5(5) .
C2M4 C2A1 N21 127.7(9) .
C2M4 C2A1 C2B1 122.4(9) .
N21 C2A1 C2B1 109.9(7) .
C2B2 C2A2 N21 111.2(8) .
C2B2 C2A2 C2M1 124.6(9) .
N21 C2A2 C2M1 124.2(8) .
N22 C2A3 C2B3 111.8(7) .
N22 C2A3 C2M1 123.6(8) .
C2B3 C2A3 C2M1 124.4(8) .
N22 C2A4 C2M2 126.1(8) .
N22 C2A4 C2B4 109.0(7) .
C2M2 C2A4 C2B4 124.8(8) .
C2M2 C2A5 N23 127.9(8) .
C2M2 C2A5 C2B5 124.2(8) .
N23 C2A5 C2B5 107.8(7) .
C2B6 C2A6 N23 110.3(8) .
C2B6 C2A6 C2M3 124.9(8) .
N23 C2A6 C2M3 124.9(8) .
N24 C2A7 C2M3 129.4(8) .
N24 C2A7 C2B7 110.1(7) .
C2M3 C2A7 C2B7 120.3(7) .
N24 C2A8 C2B8 110.5(7) .
N24 C2A8 C2M4 124.6(7) .
C2B8 C2A8 C2M4 124.9(8) .
C2B2 C2B1 C2A1 103.1(8) .
C2B2 C2B1 H2B1 128.5 .
C2A1 C2B1 H2B1 128.5 .
C2A2 C2B2 C2B1 110.0(8) .
C2A2 C2B2 H2B2 125.0 .
C2B1 C2B2 H2B2 125.0 .
C2B4 C2B3 C2A3 106.0(7) .
C2B4 C2B3 H2B3 127.0 .
C2A3 C2B3 H2B3 127.0 .
C2B3 C2B4 C2A4 107.4(8) .
C2B3 C2B4 H2B4 126.3 .
C2A4 C2B4 H2B4 126.3 .
C2B6 C2B5 C2A5 108.3(8) .
C2B6 C2B5 H2B5 125.8 .
C2A5 C2B5 H2B5 125.8 .
C2B5 C2B6 C2A6 107.1(9) .
C2B5 C2B6 H2B6 126.4 .
C2A6 C2B6 H2B6 126.4 .
C2B8 C2B7 C2A7 105.6(7) .
C2B8 C2B7 H2B7 127.2 .
C2A7 C2B7 H2B7 127.2 .
C2B7 C2B8 C2A8 107.9(7) .
C2B7 C2B8 H2B8 126.1 .
C2A8 C2B8 H2B8 126.1 .
C2A2 C2M1 C2A3 126.6(8) .
C2A2 C2M1 C211 116.8(8) .
C2A3 C2M1 C211 116.5(7) .
C2A5 C2M2 C2A4 123.3(8) .
C2A5 C2M2 C221 120.8(8) .
C2A4 C2M2 C221 115.8(7) .
C2A7 C2M3 C2A6 122.2(8) .
C2A7 C2M3 C231 121.7(7) .
C2A6 C2M3 C231 115.9(7) .
C2A1 C2M4 C2A8 123.3(8) .
C2A1 C2M4 C241 117.6(8) .
C2A8 C2M4 C241 118.9(7) .
C216 C211 C212 119.6(8) .
C216 C211 C2M1 122.3(8) .
C212 C211 C2M1 118.1(7) .
C213 C212 C211 120.3(7) .
C213 C212 N502 123.2(8) .
C211 C212 N502 116.5(7) .
C212 C213 C214 118.8(9) .
C212 C213 H213 120.6 .
C214 C213 H213 120.6 .
C213 C214 C215 120.8(9) .
C213 C214 H214 119.6 .
C215 C214 H214 119.6 .
C216 C215 C214 116.9(8) .
C216 C215 H215 121.6 .
C214 C215 H215 121.6 .
C211 C216 C215 123.5(9) .
C211 C216 H216 118.2 .
C215 C216 H216 118.2 .
C222 C221 C226 120.0 .
C222 C221 C2M2 120.4(6) .
C226 C221 C2M2 119.5(6) .
C221 C222 C223 120.0 .
C221 C222 H222 120.0 .
C223 C222 H222 120.0 .
C222 C223 C224 120.0 .
C222 C223 H223 120.0 .
C224 C223 H223 120.0 .
C223 C224 C225 120.0 .
C223 C224 H224 120.0 .
C225 C224 H224 120.0 .
C226 C225 C224 120.0 .
C226 C225 H225 120.0 .
C224 C225 H225 120.0 .
C225 C226 C221 120.0 .
C225 C226 H226 120.0 .
C221 C226 H226 120.0 .
C232 C231 C236 120.3(9) .
C232 C231 C2M3 119.0(8) .
C236 C231 C2M3 120.7(8) .
C231 C232 C233 119.7(10) .
C231 C232 H232 120.2 .
C233 C232 H232 120.2 .
C234 C233 C232 115.9(10) .
C234 C233 H233 122.0 .
C232 C233 H233 122.0 .
C235 C234 C233 124.1(11) .
C235 C234 H234 118.0 .
C233 C234 H234 118.0 .
C234 C235 C236 118.5(11) .
C234 C235 H235 120.7 .
C236 C235 H235 120.7 .
C235 C236 C231 121.3(10) .
C235 C236 H236 119.3 .
C231 C236 H236 119.3 .
C242 C241 C246 119.5(9) .
C242 C241 C2M4 120.0(8) .
C246 C241 C2M4 120.5(8) .
C241 C242 C243 123.6(10) .
C241 C242 H242 118.2 .
C243 C242 H242 118.2 .
C244 C243 C242 115.9(10) .
C244 C243 H243 122.1 .
C242 C243 H243 122.1 .
C245 C244 C243 121.7(10) .
C245 C244 H244 119.1 .
C243 C244 H244 119.1 .
C244 C245 C246 122.4(10) .
C244 C245 H245 118.8 .
C246 C245 H245 118.8 .
C241 C246 C245 116.8(9) .
C241 C246 H246 121.6 .
C245 C246 H246 121.6 .
C502 C501 C506 121.6(7) .
C502 C501 C507 117.2(7) .
C506 C501 C507 121.1(7) .
C501 C502 C503 117.9(7) .
C501 C502 H502 121.0 .
C503 C502 H502 121.0 .
C504 C503 C502 121.8(7) .
C504 C503 C508 121.0(7) .
C502 C503 C508 117.2(7) .
C503 C504 C505 121.1(8) .
C503 C504 H504 119.5 .
C505 C504 H504 119.5 .
C506 C505 C504 116.1(7) .
C506 C505 C509 126.4(7) .
C504 C505 C509 117.6(7) .
C501 C506 C505 121.4(7) .
C501 C506 H506 119.3 .
C505 C506 H506 119.3 .
O501 C507 N501 119.9(7) .
O501 C507 C501 123.6(7) .
N501 C507 C501 116.5(7) .
O502 C508 N502 125.9(7) .
O502 C508 C503 121.6(7) .
N502 C508 C503 112.4(7) .
C512 C509 C505 112.9(8) .
C512 C509 C511 111.9(8) .
C505 C509 C511 107.6(7) .
C512 C509 C510 107.0(8) .
C505 C509 C510 111.4(8) .
C511 C509 C510 105.9(8) .
C509 C510 H51A 109.5 .
C509 C510 H51B 109.5 .
H51A C510 H51B 109.5 .
C509 C510 H51C 109.5 .
H51A C510 H51C 109.5 .
H51B C510 H51C 109.5 .
C509 C511 H51D 109.5 .
C509 C511 H51E 109.5 .
H51D C511 H51E 109.5 .
C509 C511 H51F 109.5 .
H51D C511 H51F 109.5 .
H51E C511 H51F 109.5 .
C509 C512 H51G 109.5 .
C509 C512 H51H 109.5 .
H51G C512 H51H 109.5 .
C509 C512 H51I 109.5 .
H51G C512 H51I 109.5 .
H51H C512 H51I 109.5 .
C507 N501 C112 130.7(7) .
C507 N501 H50D 114.7 .
C112 N501 H50D 114.7 .
C508 N502 C212 129.9(7) .
C508 N502 H50E 115.0 .
C212 N502 H50E 115.0 .
C507 O501 Zn4 128.0(5) 3_455
C508 O502 Zn3 126.5(5) .
N32 Zn3 N33 90.0(3) .
N32 Zn3 N34 166.0(3) .
N33 Zn3 N34 88.8(3) .
N32 Zn3 N31 89.5(3) .
N33 Zn3 N31 167.0(3) .
N34 Zn3 N31 88.6(3) .
N32 Zn3 O502 85.8(2) .
N33 Zn3 O502 98.0(2) .
N34 Zn3 O502 108.2(2) .
N31 Zn3 O502 95.0(2) .
C3A1 N31 C3A2 107.8(6) .
C3A1 N31 Zn3 127.6(5) .
C3A2 N31 Zn3 124.5(5) .
C3A3 N32 C3A4 106.3(7) .
C3A3 N32 Zn3 126.8(6) .
C3A4 N32 Zn3 126.5(6) .
C3A6 N33 C3A5 103.6(7) .
C3A6 N33 Zn3 129.8(6) .
C3A5 N33 Zn3 126.0(5) .
C3A8 N34 C3A7 107.5(7) .
C3A8 N34 Zn3 127.1(5) .
C3A7 N34 Zn3 125.2(6) .
N31 C3A1 C3M4 125.0(7) .
N31 C3A1 C3B1 109.5(7) .
C3M4 C3A1 C3B1 125.5(7) .
C3M1 C3A2 N31 125.7(7) .
C3M1 C3A2 C3B2 127.9(8) .
N31 C3A2 C3B2 106.4(6) .
N32 C3A3 C3M1 126.3(7) .
N32 C3A3 C3B3 111.6(7) .
C3M1 C3A3 C3B3 122.0(7) .
C3M2 C3A4 N32 125.4(7) .
C3M2 C3A4 C3B4 125.7(8) .
N32 C3A4 C3B4 108.6(7) .
N33 C3A5 C3B5 110.3(7) .
N33 C3A5 C3M2 124.9(8) .
C3B5 C3A5 C3M2 124.8(8) .
N33 C3A6 C3B6 112.0(7) .
N33 C3A6 C3M3 121.7(8) .
C3B6 C3A6 C3M3 126.2(8) .
C3M3 C3A7 N34 128.4(8) .
C3M3 C3A7 C3B7 124.9(9) .
N34 C3A7 C3B7 106.6(8) .
N34 C3A8 C3M4 125.8(7) .
N34 C3A8 C3B8 109.4(7) .
C3M4 C3A8 C3B8 124.8(8) .
C3B2 C3B1 C3A1 106.9(8) .
C3B2 C3B1 H3B1 126.6 .
C3A1 C3B1 H3B1 126.6 .
C3B1 C3B2 C3A2 109.5(8) .
C3B1 C3B2 H3B2 125.3 .
C3A2 C3B2 H3B2 125.3 .
C3B4 C3B3 C3A3 104.9(7) .
C3B4 C3B3 H3B3 127.5 .
C3A3 C3B3 H3B3 127.5 .
C3B3 C3B4 C3A4 108.5(7) .
C3B3 C3B4 H3B4 125.7 .
C3A4 C3B4 H3B4 125.7 .
C3B6 C3B5 C3A5 108.2(8) .
C3B6 C3B5 H3B5 125.9 .
C3A5 C3B5 H3B5 125.9 .
C3B5 C3B6 C3A6 105.9(8) .
C3B5 C3B6 H3B6 127.1 .
C3A6 C3B6 H3B6 127.1 .
C3B8 C3B7 C3A7 109.0(8) .
C3B8 C3B7 H3B7 125.5 .
C3A7 C3B7 H3B7 125.5 .
C3B7 C3B8 C3A8 107.2(8) .
C3B7 C3B8 H3B8 126.4 .
C3A8 C3B8 H3B8 126.4 .
C3A2 C3M1 C3A3 125.5(7) .
C3A2 C3M1 C311 116.7(7) .
C3A3 C3M1 C311 117.6(7) .
C3A4 C3M2 C3A5 125.9(8) .
C3A4 C3M2 C321 115.6(8) .
C3A5 C3M2 C321 118.5(8) .
C3A7 C3M3 C3A6 124.9(8) .
C3A7 C3M3 C331 119.7(8) .
C3A6 C3M3 C331 115.2(7) .
C3A1 C3M4 C3A8 125.5(7) .
C3A1 C3M4 C341 116.8(8) .
C3A8 C3M4 C341 117.7(8) .
C312 C311 C316 119.4(7) .
C312 C311 C3M1 119.5(7) .
C316 C311 C3M1 121.0(7) .
N601 C312 C313 122.7(7) .
N601 C312 C311 118.8(7) .
C313 C312 C311 118.5(7) .
C314 C313 C312 119.4(9) .
C314 C313 H313 120.3 .
C312 C313 H313 120.3 .
C313 C314 C315 123.3(10) .
C313 C314 H314 118.3 .
C315 C314 H314 118.3 .
C316 C315 C314 117.9(10) .
C316 C315 H315 121.0 .
C314 C315 H315 121.0 .
C315 C316 C311 121.4(9) .
C315 C316 H316 119.3 .
C311 C316 H316 119.3 .
C322 C321 C326 116.2(9) .
C322 C321 C3M2 121.7(9) .
C326 C321 C3M2 122.1(9) .
C321 C322 C323 123.0(11) .
C321 C322 H322 118.5 .
C323 C322 H322 118.5 .
C324 C323 C322 120.8(11) .
C324 C323 H323 119.6 .
C322 C323 H323 119.6 .
C323 C324 C325 118.7(10) .
C323 C324 H324 120.6 .
C325 C324 H324 120.6 .
C324 C325 C326 118.7(11) .
C324 C325 H325 120.6 .
C326 C325 H325 120.6 .
C321 C326 C325 122.5(11) .
C321 C326 H326 118.8 .
C325 C326 H326 118.8 .
C336 C331 C3M3 122.6(9) .
C336 C331 C332 116.2(9) .
C3M3 C331 C332 121.0(8) .
C333 C332 C331 118.9(10) .
C333 C332 H332 120.5 .
C331 C332 H332 120.5 .
C332 C333 C334 120.7(12) .
C332 C333 H333 119.7 .
C334 C333 H333 119.7 .
C333 C334 C335 121.0(11) .
C333 C334 H334 119.5 .
C335 C334 H334 119.5 .
C334 C335 C336 120.9(11) .
C334 C335 H335 119.5 .
C336 C335 H335 119.5 .
C331 C336 C335 121.2(10) .
C331 C336 H336 119.4 .
C335 C336 H336 119.4 .
C346 C341 C342 118.3(10) .
C346 C341 C3M4 122.8(10) .
C342 C341 C3M4 118.9(9) .
C343 C342 C341 119.2(10) .
C343 C342 H342 120.4 .
C341 C342 H342 120.4 .
C344 C343 C342 119.6(11) .
C344 C343 H343 120.2 .
C342 C343 H343 120.2 .
C345 C344 C343 118.0(10) .
C345 C344 H344 121.0 .
C343 C344 H344 121.0 .
C344 C345 C346 123.5(10) .
C344 C345 H345 118.2 .
C346 C345 H345 118.2 .
C341 C346 C345 121.1(11) .
C341 C346 H346 119.4 .
C345 C346 H346 119.4 .
N42 Zn4 N44 166.3(3) .
N42 Zn4 N43 88.1(3) .
N44 Zn4 N43 88.5(3) .
N42 Zn4 N41 91.7(3) .
N44 Zn4 N41 87.9(3) .
N43 Zn4 N41 164.1(3) .
N42 Zn4 O501 97.1(3) 3_545
N44 Zn4 O501 96.6(3) 3_545
N43 Zn4 O501 99.9(2) 3_545
N41 Zn4 O501 95.9(2) 3_545
C4A1 N41 C4A2 109.6(7) .
C4A1 N41 Zn4 128.8(6) .
C4A2 N41 Zn4 121.0(5) .
C4A3 N42 C4A4 108.0(7) .
C4A3 N42 Zn4 124.1(5) .
C4A4 N42 Zn4 127.8(6) .
C4A5 N43 C4A6 103.4(7) .
C4A5 N43 Zn4 127.9(6) .
C4A6 N43 Zn4 126.9(5) .
C4A7 N44 C4A8 105.0(7) .
C4A7 N44 Zn4 128.3(6) .
C4A8 N44 Zn4 126.6(6) .
N41 C4A1 C4B1 109.2(8) .
N41 C4A1 C4M2 124.0(8) .
C4B1 C4A1 C4M2 126.4(8) .
C4M1 C4A2 N41 128.3(8) .
C4M1 C4A2 C4B2 126.6(8) .
N41 C4A2 C4B2 105.1(7) .
N42 C4A3 C4M1 129.3(8) .
N42 C4A3 C4B3 109.0(7) .
C4M1 C4A3 C4B3 121.5(8) .
N42 C4A4 C4M4 125.7(8) .
N42 C4A4 C4B4 107.9(8) .
C4M4 C4A4 C4B4 126.3(8) .
N43 C4A5 C4M4 124.2(7) .
N43 C4A5 C4B5 114.0(7) .
C4M4 C4A5 C4B5 121.8(7) .
N43 C4A6 C4M3 124.2(7) .
N43 C4A6 C4B6 109.5(7) .
C4M3 C4A6 C4B6 126.3(8) .
N44 C4A7 C4B7 111.1(8) .
N44 C4A7 C4M3 125.6(8) .
C4B7 C4A7 C4M3 123.1(9) .
N44 C4A8 C4M2 126.3(8) .
N44 C4A8 C4B8 110.2(8) .
C4M2 C4A8 C4B8 123.2(8) .
C4B2 C4B1 C4A1 109.1(7) .
C4B2 C4B1 H4B1 125.5 .
C4A1 C4B1 H4B1 125.5 .
C4B1 C4B2 C4A2 106.9(7) .
C4B1 C4B2 H4B2 126.5 .
C4A2 C4B2 H4B2 126.5 .
C4B4 C4B3 C4A3 105.7(8) .
C4B4 C4B3 H4B3 127.2 .
C4A3 C4B3 H4B3 127.2 .
C4B3 C4B4 C4A4 109.2(8) .
C4B3 C4B4 H4B4 125.4 .
C4A4 C4B4 H4B4 125.4 .
C4B6 C4B5 C4A5 103.9(8) .
C4B6 C4B5 H4B5 128.0 .
C4A5 C4B5 H4B5 128.0 .
C4B5 C4B6 C4A6 109.1(8) .
C4B5 C4B6 H4B6 125.5 .
C4A6 C4B6 H4B6 125.5 .
C4B8 C4B7 C4A7 108.3(9) .
C4B8 C4B7 H4B7 125.8 .
C4A7 C4B7 H4B7 125.8 .
C4B7 C4B8 C4A8 105.2(8) .
C4B7 C4B8 H4B8 127.4 .
C4A8 C4B8 H4B8 127.4 .
C4A2 C4M1 C4A3 123.9(8) .
C4A2 C4M1 C411 117.6(8) .
C4A3 C4M1 C411 118.5(8) .
C4A1 C4M2 C4A8 124.8(7) .
C4A1 C4M2 C421 119.3(8) .
C4A8 C4M2 C421 115.9(8) .
C4A6 C4M3 C4A7 124.2(8) .
C4A6 C4M3 C431 118.6(8) .
C4A7 C4M3 C431 117.0(8) .
C4A4 C4M4 C4A5 124.1(7) .
C4A4 C4M4 C441 116.2(7) .
C4A5 C4M4 C441 119.6(7) .
C416 C411 C412 118.3(9) .
C416 C411 C4M1 120.7(8) .
C412 C411 C4M1 120.8(8) .
N602 C412 C413 124.5(8) .
N602 C412 C411 117.9(8) .
C413 C412 C411 117.7(8) .
C414 C413 C412 122.2(9) .
C414 C413 H413 118.9 .
C412 C413 H413 118.9 .
C413 C414 C415 121.4(10) .
C413 C414 H414 119.3 .
C415 C414 H414 119.3 .
C414 C415 C416 118.4(10) .
C414 C415 H415 120.8 .
C416 C415 H415 120.8 .
C415 C416 C411 121.9(9) .
C415 C416 H416 119.1 .
C411 C416 H416 119.1 .
C422 C421 C426 117.5(8) .
C422 C421 C4M2 121.9(8) .
C426 C421 C4M2 120.6(8) .
C423 C422 C421 124.2(9) .
C423 C422 H422 117.9 .
C421 C422 H422 117.9 .
C422 C423 C424 117.3(9) .
C422 C423 H423 121.3 .
C424 C423 H423 121.3 .
C425 C424 C423 121.3(9) .
C425 C424 H424 119.4 .
C423 C424 H424 119.4 .
C424 C425 C426 117.3(9) .
C424 C425 H425 121.4 .
C426 C425 H425 121.4 .
C421 C426 C425 122.0(9) .
C421 C426 H426 119.0 .
C425 C426 H426 119.0 .
C436 C431 C432 119.0(10) .
C436 C431 C4M3 123.5(10) .
C432 C431 C4M3 117.1(9) .
C433 C432 C431 120.4(10) .
C433 C432 H432 119.8 .
C431 C432 H432 119.8 .
C432 C433 C434 119.0(11) .
C432 C433 H433 120.5 .
C434 C433 H433 120.5 .
C435 C434 C433 119.8(11) .
C435 C434 H434 120.1 .
C433 C434 H434 120.1 .
C434 C435 C436 119.0(11) .
C434 C435 H435 120.5 .
C436 C435 H435 120.5 .
C431 C436 C435 122.3(11) .
C431 C436 H436 118.9 .
C435 C436 H436 118.9 .
C446 C441 C442 117.2(8) .
C446 C441 C4M4 122.3(8) .
C442 C441 C4M4 120.4(8) .
C443 C442 C441 122.9(10) .
C443 C442 H442 118.6 .
C441 C442 H442 118.6 .
C442 C443 C444 117.9(10) .
C442 C443 H443 121.1 .
C444 C443 H443 121.1 .
C445 C444 C443 121.1(10) .
C445 C444 H444 119.5 .
C443 C444 H444 119.5 .
C444 C445 C446 119.0(9) .
C444 C445 H445 120.5 .
C446 C445 H445 120.5 .
C441 C446 C445 122.0(9) .
C441 C446 H446 119.0 .
C445 C446 H446 119.0 .
C602 C601 C606 121.3(8) .
C602 C601 C607 115.9(7) .
C606 C601 C607 122.8(7) .
C601 C602 C603 121.6(8) .
C601 C602 H602 119.2 .
C603 C602 H602 119.2 .
C604 C603 C602 117.8(8) .
C604 C603 C608 124.6(8) .
C602 C603 C608 117.4(8) .
C603 C604 C605 121.7(8) .
C603 C604 H604 119.1 .
C605 C604 H604 119.1 .
C604 C605 C606 117.1(7) .
C604 C605 C609 120.2(8) .
C606 C605 C609 122.4(7) .
C601 C606 C605 120.3(8) .
C601 C606 H606 119.8 .
C605 C606 H606 119.8 .
O601 C607 N601 123.7(8) .
O601 C607 C601 121.8(7) .
N601 C607 C601 114.6(7) .
O602 C608 N602 120.8(8) .
O602 C608 C603 122.5(8) .
N602 C608 C603 116.6(8) .
C611 C609 C610 109.1(9) .
C611 C609 C605 109.7(8) .
C610 C609 C605 113.4(8) .
C611 C609 C612 108.1(9) .
C610 C609 C612 107.6(9) .
C605 C609 C612 108.8(8) .
C609 C610 H61A 109.5 .
C609 C610 H61B 109.5 .
H61A C610 H61B 109.5 .
C609 C610 H61C 109.5 .
H61A C610 H61C 109.5 .
H61B C610 H61C 109.5 .
C609 C611 H61D 109.5 .
C609 C611 H61E 109.5 .
H61D C611 H61E 109.5 .
C609 C611 H61F 109.5 .
H61D C611 H61F 109.5 .
H61E C611 H61F 109.5 .
C609 C612 H61G 109.5 .
C609 C612 H61H 109.5 .
H61G C612 H61H 109.5 .
C609 C612 H61I 109.5 .
H61G C612 H61I 109.5 .
H61H C612 H61I 109.5 .
C607 N601 C312 127.7(7) .
C607 N601 H60D 116.2 .
C312 N601 H60D 116.2 .
C412 N602 C608 131.9(8) .
C412 N602 H60E 114.1 .
C608 N602 H60E 114.1 .
C607 O601 Zn1 140.1(6) 3

loop_
_geom_bond_atom_site_label_1
_geom_bond_atom_site_label_2
_geom_bond_distance
_geom_bond_site_symmetry_2
Zn1 N11 2.021(7) .
Zn1 N14 2.052(7) .
Zn1 N13 2.055(7) .
Zn1 N12 2.076(6) .
Zn1 O601 2.140(6) 3_445
N11 C1A1 1.362(12) .
N11 C1A2 1.384(11) .
N12 C1A4 1.357(10) .
N12 C1A3 1.361(11) .
N13 C1A6 1.350(11) .
N13 C1A5 1.411(11) .
N14 C1A7 1.360(11) .
N14 C1A8 1.368(10) .
C1A1 C1M4 1.387(13) .
C1A1 C1B1 1.486(14) .
C1A2 C1M1 1.433(12) .
C1A2 C1B2 1.467(13) .
C1A3 C1M1 1.393(12) .
C1A3 C1B3 1.482(12) .
C1A4 C1B4 1.417(12) .
C1A4 C1M2 1.420(12) .
C1A5 C1M2 1.409(13) .
C1A5 C1B5 1.413(13) .
C1A6 C1M3 1.416(13) .
C1A6 C1B6 1.445(13) .
C1A7 C1M3 1.350(13) .
C1A7 C1B7 1.435(12) .
C1A8 C1M4 1.421(13) .
C1A8 C1B8 1.429(13) .
C1B1 C1B2 1.345(13) .
C1B1 H1B1 0.9300 .
C1B2 H1B2 0.9300 .
C1B3 C1B4 1.323(13) .
C1B3 H1B3 0.9300 .
C1B4 H1B4 0.9300 .
C1B5 C1B6 1.394(13) .
C1B5 H1B5 0.9300 .
C1B6 H1B6 0.9300 .
C1B7 C1B8 1.393(14) .
C1B7 H1B7 0.9300 .
C1B8 H1B8 0.9300 .
C1M1 C111 1.443(12) .
C1M2 C121 1.517(10) .
C1M3 C131 1.537(12) .
C1M4 C141 1.501(15) .
C111 C112 1.398(12) .
C111 C116 1.433(12) .
C112 C113 1.348(12) .
C112 N501 1.415(10) .
C113 C114 1.388(12) .
C113 H113 0.9300 .
C114 C115 1.428(14) .
C114 H114 0.9300 .
C115 C116 1.292(13) .
C115 H115 0.9300 .
C116 H116 0.9300 .
C121 C122 1.3900 .
C121 C126 1.3900 .
C122 C123 1.3900 .
C122 H122 0.9300 .
C123 C124 1.3900 .
C123 H123 0.9300 .
C124 C125 1.3900 .
C124 H124 0.9300 .
C125 C126 1.3900 .
C125 H125 0.9300 .
C126 H126 0.9300 .
C131 C132 1.398(13) .
C131 C136 1.412(13) .
C132 C133 1.391(14) .
C132 H132 0.9300 .
C133 C134 1.363(15) .
C133 H133 0.9300 .
C134 C135 1.423(15) .
C134 H134 0.9300 .
C135 C136 1.378(14) .
C135 H135 0.9300 .
C136 H136 0.9300 .
C141 C142 1.338(16) .
C141 C146 1.357(16) .
C142 C143 1.296(16) .
C142 H142 0.9300 .
C143 C144 1.418(17) .
C143 H143 0.9300 .
C144 C145 1.322(16) .
C144 H144 0.9300 .
C145 C146 1.336(16) .
C145 H145 0.9300 .
C146 H146 0.9300 .
Zn2 N24 2.009(7) .
Zn2 N23 2.031(7) .
Zn2 N22 2.044(8) .
Zn2 N21 2.050(6) .
N21 C2A2 1.374(11) .
N21 C2A1 1.381(11) .
N22 C2A4 1.334(11) .
N22 C2A3 1.391(11) .
N23 C2A5 1.363(11) .
N23 C2A6 1.406(11) .
N24 C2A7 1.353(10) .
N24 C2A8 1.395(11) .
C2A1 C2M4 1.377(12) .
C2A1 C2B1 1.464(13) .
C2A2 C2B2 1.352(13) .
C2A2 C2M1 1.418(12) .
C2A3 C2B3 1.395(12) .
C2A3 C2M1 1.433(12) .
C2A4 C2M2 1.454(12) .
C2A4 C2B4 1.470(12) .
C2A5 C2M2 1.315(12) .
C2A5 C2B5 1.465(13) .
C2A6 C2B6 1.403(14) .
C2A6 C2M3 1.446(12) .
C2A7 C2M3 1.404(11) .
C2A7 C2B7 1.486(12) .
C2A8 C2B8 1.422(12) .
C2A8 C2M4 1.438(12) .
C2B1 C2B2 1.396(12) .
C2B1 H2B1 0.9300 .
C2B2 H2B2 0.9300 .
C2B3 C2B4 1.349(12) .
C2B3 H2B3 0.9300 .
C2B4 H2B4 0.9300 .
C2B5 C2B6 1.344(14) .
C2B5 H2B5 0.9300 .
C2B6 H2B6 0.9300 .
C2B7 C2B8 1.357(12) .
C2B7 H2B7 0.9300 .
C2B8 H2B8 0.9300 .
C2M1 C211 1.486(12) .
C2M2 C221 1.491(9) .
C2M3 C231 1.482(12) .
C2M4 C241 1.513(12) .
C211 C216 1.337(12) .
C211 C212 1.404(11) .
C212 C213 1.390(12) .
C212 N502 1.427(10) .
C213 C214 1.395(13) .
C213 H213 0.9300 .
C214 C215 1.425(14) .
C214 H214 0.9300 .
C215 C216 1.384(13) .
C215 H215 0.9300 .
C216 H216 0.9300 .
C221 C222 1.3900 .
C221 C226 1.3900 .
C222 C223 1.3900 .
C222 H222 0.9300 .
C223 C224 1.3900 .
C223 H223 0.9300 .
C224 C225 1.3900 .
C224 H224 0.9300 .
C225 C226 1.3900 .
C225 H225 0.9300 .
C226 H226 0.9300 .
C231 C232 1.362(13) .
C231 C236 1.404(13) .
C232 C233 1.436(14) .
C232 H232 0.9300 .
C233 C234 1.404(17) .
C233 H233 0.9300 .
C234 C235 1.349(17) .
C234 H234 0.9300 .
C235 C236 1.351(15) .
C235 H235 0.9300 .
C236 H236 0.9300 .
C241 C242 1.320(13) .
C241 C246 1.390(13) .
C242 C243 1.409(15) .
C242 H242 0.9300 .
C243 C244 1.366(15) .
C243 H243 0.9300 .
C244 C245 1.314(15) .
C244 H244 0.9300 .
C245 C246 1.404(14) .
C245 H245 0.9300 .
C246 H246 0.9300 .
C501 C502 1.379(10) .
C501 C506 1.387(11) .
C501 C507 1.469(11) .
C502 C503 1.412(11) .
C502 H502 0.9300 .
C503 C504 1.372(11) .
C503 C508 1.512(10) .
C504 C505 1.431(11) .
C504 H504 0.9300 .
C505 C506 1.427(11) .
C505 C509 1.496(13) .
C506 H506 0.9300 .
C507 O501 1.244(10) .
C507 N501 1.360(10) .
C508 O502 1.229(9) .
C508 N502 1.354(10) .
C509 C512 1.480(14) .
C509 C511 1.556(15) .
C509 C510 1.614(12) .
C510 H51A 0.9600 .
C510 H51B 0.9600 .
C510 H51C 0.9600 .
C511 H51D 0.9600 .
C511 H51E 0.9600 .
C511 H51F 0.9600 .
C512 H51G 0.9600 .
C512 H51H 0.9600 .
C512 H51I 0.9600 .
N501 H50D 0.8600 .
N502 H50E 0.8600 .
O501 Zn4 2.184(6) 3_455
O502 Zn3 2.166(6) .
Zn3 N32 2.043(7) .
Zn3 N33 2.046(7) .
Zn3 N34 2.053(7) .
Zn3 N31 2.063(7) .
N31 C3A1 1.364(10) .
N31 C3A2 1.415(10) .
N32 C3A3 1.321(11) .
N32 C3A4 1.385(10) .
N33 C3A6 1.355(11) .
N33 C3A5 1.373(10) .
N34 C3A8 1.365(11) .
N34 C3A7 1.392(12) .
C3A1 C3M4 1.391(11) .
C3A1 C3B1 1.428(12) .
C3A2 C3M1 1.349(11) .
C3A2 C3B2 1.426(12) .
C3A3 C3M1 1.428(12) .
C3A3 C3B3 1.487(11) .
C3A4 C3M2 1.382(13) .
C3A4 C3B4 1.463(11) .
C3A5 C3B5 1.393(13) .
C3A5 C3M2 1.428(12) .
C3A6 C3B6 1.397(12) .
C3A6 C3M3 1.478(12) .
C3A7 C3M3 1.340(12) .
C3A7 C3B7 1.452(12) .
C3A8 C3M4 1.405(12) .
C3A8 C3B8 1.435(11) .
C3B1 C3B2 1.355(13) .
C3B1 H3B1 0.9300 .
C3B2 H3B2 0.9300 .
C3B3 C3B4 1.318(12) .
C3B3 H3B3 0.9300 .
C3B4 H3B4 0.9300 .
C3B5 C3B6 1.326(12) .
C3B5 H3B5 0.9300 .
C3B6 H3B6 0.9300 .
C3B7 C3B8 1.327(13) .
C3B7 H3B7 0.9300 .
C3B8 H3B8 0.9300 .
C3M1 C311 1.510(11) .
C3M2 C321 1.494(12) .
C3M3 C331 1.497(13) .
C3M4 C341 1.504(13) .
C311 C312 1.417(11) .
C311 C316 1.419(12) .
C312 N601 1.367(10) .
C312 C313 1.409(12) .
C313 C314 1.314(14) .
C313 H313 0.9300 .
C314 C315 1.448(15) .
C314 H314 0.9300 .
C315 C316 1.315(14) .
C315 H315 0.9300 .
C316 H316 0.9300 .
C321 C322 1.359(14) .
C321 C326 1.382(14) .
C322 C323 1.367(15) .
C322 H322 0.9300 .
C323 C324 1.365(17) .
C323 H323 0.9300 .
C324 C325 1.386(16) .
C324 H324 0.9300 .
C325 C326 1.398(14) .
C325 H325 0.9300 .
C326 H326 0.9300 .
C331 C336 1.351(14) .
C331 C332 1.529(15) .
C332 C333 1.324(15) .
C332 H332 0.9300 .
C333 C334 1.362(17) .
C333 H333 0.9300 .
C334 C335 1.369(16) .
C334 H334 0.9300 .
C335 C336 1.374(15) .
C335 H335 0.9300 .
C336 H336 0.9300 .
C341 C346 1.314(14) .
C341 C342 1.407(15) .
C342 C343 1.394(14) .
C342 H342 0.9300 .
C343 C344 1.393(15) .
C343 H343 0.9300 .
C344 C345 1.292(15) .
C344 H344 0.9300 .
C345 C346 1.376(14) .
C345 H345 0.9300 .
C346 H346 0.9300 .
Zn4 N42 2.034(7) .
Zn4 N44 2.047(7) .
Zn4 N43 2.051(7) .
Zn4 N41 2.101(7) .
Zn4 O501 2.184(6) 3_545
N41 C4A1 1.332(10) .
N41 C4A2 1.427(12) .
N42 C4A3 1.360(11) .
N42 C4A4 1.363(10) .
N43 C4A5 1.344(10) .
N43 C4A6 1.402(11) .
N44 C4A7 1.358(12) .
N44 C4A8 1.370(11) .
C4A1 C4B1 1.411(12) .
C4A1 C4M2 1.414(12) .
C4A2 C4M1 1.359(12) .
C4A2 C4B2 1.467(12) .
C4A3 C4M1 1.397(11) .
C4A3 C4B3 1.464(12) .
C4A4 C4M4 1.398(12) .
C4A4 C4B4 1.445(13) .
C4A5 C4M4 1.430(12) .
C4A5 C4B5 1.453(12) .
C4A6 C4M3 1.412(12) .
C4A6 C4B6 1.441(12) .
C4A7 C4B7 1.406(13) .
C4A7 C4M3 1.431(13) .
C4A8 C4M2 1.426(12) .
C4A8 C4B8 1.455(13) .
C4B1 C4B2 1.364(12) .
C4B1 H4B1 0.9300 .
C4B2 H4B2 0.9300 .
C4B3 C4B4 1.331(13) .
C4B3 H4B3 0.9300 .
C4B4 H4B4 0.9300 .
C4B5 C4B6 1.334(12) .
C4B5 H4B5 0.9300 .
C4B6 H4B6 0.9300 .
C4B7 C4B8 1.339(14) .
C4B7 H4B7 0.9300 .
C4B8 H4B8 0.9300 .
C4M1 C411 1.448(13) .
C4M2 C421 1.477(11) .
C4M3 C431 1.493(13) .
C4M4 C441 1.489(10) .
C411 C416 1.405(13) .
C411 C412 1.438(12) .
C412 N602 1.334(11) .
C412 C413 1.396(13) .
C413 C414 1.357(14) .
C413 H413 0.9300 .
C414 C415 1.384(14) .
C414 H414 0.9300 .
C415 C416 1.389(15) .
C415 H415 0.9300 .
C416 H416 0.9300 .
C421 C422 1.381(12) .
C421 C426 1.388(12) .
C422 C423 1.380(13) .
C422 H422 0.9300 .
C423 C424 1.419(15) .
C423 H423 0.9300 .
C424 C425 1.408(15) .
C424 H424 0.9300 .
C425 C426 1.429(12) .
C425 H425 0.9300 .
C426 H426 0.9300 .
C431 C436 1.286(14) .
C431 C432 1.418(14) .
C432 C433 1.358(14) .
C432 H432 0.9300 .
C433 C434 1.399(18) .
C433 H433 0.9300 .
C434 C435 1.352(19) .
C434 H434 0.9300 .
C435 C436 1.409(16) .
C435 H435 0.9300 .
C436 H436 0.9300 .
C441 C446 1.362(12) .
C441 C442 1.397(13) .
C442 C443 1.370(15) .
C442 H442 0.9300 .
C443 C444 1.403(16) .
C443 H443 0.9300 .
C444 C445 1.361(15) .
C444 H444 0.9300 .
C445 C446 1.405(12) .
C445 H445 0.9300 .
C446 H446 0.9300 .
C601 C602 1.344(12) .
C601 C606 1.367(12) .
C601 C607 1.559(12) .
C602 C603 1.411(12) .
C602 H602 0.9300 .
C603 C604 1.394(12) .
C603 C608 1.440(13) .
C604 C605 1.402(12) .
C604 H604 0.9300 .
C605 C606 1.435(12) .
C605 C609 1.524(11) .
C606 H606 0.9300 .
C607 O601 1.215(10) .
C607 N601 1.329(10) .
C608 O602 1.236(11) .
C608 N602 1.406(11) .
C609 C611 1.477(15) .
C609 C610 1.514(14) .
C609 C612 1.556(14) .
C610 H61A 0.9600 .
C610 H61B 0.9600 .
C610 H61C 0.9600 .
C611 H61D 0.9600 .
C611 H61E 0.9600 .
C611 H61F 0.9600 .
C612 H61G 0.9600 .
C612 H61H 0.9600 .
C612 H61I 0.9600 .
N601 H60D 0.8600 .
N602 H60E 0.8600 .
O601 Zn1 2.140(6) 3

loop_
_platon_squeeze_void_nr
_platon_squeeze_void_average_x
_platon_squeeze_void_average_y
_platon_squeeze_void_average_z
_platon_squeeze_void_volume
_platon_squeeze_void_count_electrons
_platon_squeeze_void_content
1 -0.028 0.701 0.063 6451 1831 ' '
